data_7047254
loop_
_publ_author_name
'Kadassery, Karthika J.'
'MacMillan, Samantha N.'
'Lacy, David C.'

_publ_section_title
;
 Bisphosphine phenol and phenolate complexes of Mn(i): manganese(i)
 catalyzed Tishchenko reaction.
;
_journal_issue 36
_journal_name_full 'Dalton transactions (Cambridge, England : 2003)'
_journal_page_first 12652
_journal_page_last 12655
_journal_paper_doi 10.1039/c8dt02933d
_journal_volume 47
_journal_year 2018
_chemical_formula_moiety '2(C72 H59 Mn2 O8 P4), 2(C F3 O3 S), 13(C4 H8 O)'
_chemical_formula_sum 'C198 H222 F6 Mn4 O35 P8 S2'
_chemical_formula_weight 3807.38
_space_group_crystal_system monoclinic
_space_group_IT_number 15
_space_group_name_Hall '-I 2ya'
_space_group_name_H-M_alt 'I 1 2/a 1'
_symmetry_space_group_name_Hall '-I 2ya'
_symmetry_space_group_name_H-M 'I 1 2/a 1'
_atom_sites_solution_hydrogens mixed
_atom_sites_solution_primary dual
_audit_creation_date 2018-08-06
_audit_creation_method
;
Olex2 1.2
(compiled 2018.05.29 svn.r3508 for OlexSys, GUI svn.r5506)
;
_audit_update_record
;
2018-08-07 deposited with the CCDC.
2018-08-14 downloaded from the CCDC.
;
_cell_angle_alpha 90
_cell_angle_beta 95.9700(10)
_cell_angle_gamma 90
_cell_formula_units_Z 4
_cell_length_a 28.1073(2)
_cell_length_b 15.52110(10)
_cell_length_c 43.2805(3)
_cell_measurement_reflns_used 54931
_cell_measurement_temperature 100.00(10)
_cell_measurement_theta_max 76.4740
_cell_measurement_theta_min 3.0190
_cell_volume 18779.0(2)
_computing_cell_refinement 'CrysAlisPro 1.171.39.45g (Rigaku OD, 2018)'
_computing_data_collection 'CrysAlisPro 1.171.39.45g (Rigaku OD, 2018)'
_computing_data_reduction 'CrysAlisPro 1.171.39.45g (Rigaku OD, 2018)'
_computing_molecular_graphics 'Olex2 (Dolomanov et al., 2009)'
_computing_publication_material 'Olex2 (Dolomanov et al., 2009)'
_computing_structure_refinement 'ShelXL (Sheldrick, 2015)'
_computing_structure_solution 'ShelXT (Sheldrick, 2015)'
_diffrn_ambient_environment N~2~
_diffrn_ambient_temperature 100.00(10)
_diffrn_detector 'CCD plate'
_diffrn_detector_type HyPix
_diffrn_measured_fraction_theta_full 0.999
_diffrn_measured_fraction_theta_max 0.999
_diffrn_measurement_details
;
List of Runs (angles in degrees, time in seconds):

  # Type    Start    End  Width  t~exp~   \w     \q     \k     \f   Frames
#--------------------------------------------------------------------------
  1  \w    -56.00   9.00   0.50    2.51    --  -48.30  97.00-117.00  130
  2  \w    -73.00 -48.00   0.50   10.02    --  -86.25  97.00-117.00   50
  3  \w    -67.00 -18.00   0.50   10.02    --  -86.25  30.00  90.00   98
  4  \w   -117.00 -72.00   0.50    2.51    --  -48.30-125.00  30.00   90
  5  \w   -117.00 -71.00   0.50    2.51    --  -48.30-125.00 -60.00   92
  6  \w   -108.00 -72.00   0.50    2.51    --  -48.30-125.00-150.00   72
  7  \w   -101.00 -76.00   0.50    2.51    --  -48.30-125.00-180.00   50
  8  \w     43.00  81.00   0.50    2.51    --   48.30-125.00-120.00   76
  9  \w     38.00 109.00   0.50   10.02    --  107.75 -94.00-120.00  142
 10  \w     87.00 113.00   0.50   10.02    --  107.75 -61.00 -90.00   52
 11  \w     84.00 109.00   0.50   10.02    --  107.75 -94.00 -30.00   50
 12  \w     97.00 122.00   0.50   10.02    --  107.75 -61.00   0.00   50
 13  \w     89.00 116.00   0.50   10.02    --  107.75 -15.00  60.00   54
 14  \w    106.00 132.00   0.50   10.02    --  107.75  15.00  90.00   52
 15  \w    118.00 144.00   0.50   10.02    --  107.75  15.00  60.00   52
 16  \w    151.00 178.00   0.50   10.02    --  107.75  15.00  60.00   54
 17  \w    142.00 171.00   0.50   10.02    --  107.75  45.00 120.00   58
 18  \w    144.00 174.00   0.50   10.02    --  107.75 125.00  60.00   60
 19  \w    107.00 132.00   0.50   10.02    --  107.75  45.00 120.00   50
 20  \w    100.00 127.00   0.50   10.02    --  107.75  30.00   0.00   54
 21  \w    130.00 156.00   0.50   10.02    --  107.75  30.00 -60.00   52
 22  \w    115.00 142.00   0.50   10.02    --  107.75  97.00-117.00   54
 23  \w    133.00 160.00   0.50   10.02    --  107.75  15.00-150.00   54
 24  \w    149.00 176.00   0.50   10.02    --  107.75  15.00-180.00   54
 25  \w     98.00 125.00   0.50   10.02    --  107.75  15.00-180.00   54
 26  \w     46.00  73.00   0.50   10.02    --  107.75 -24.00-165.94   54
 27  \w     53.00  79.00   0.50   10.02    --  107.75 -56.00-157.26   52
 28  \w     37.00  76.00   0.50   10.02    --  107.75 -45.00-150.00   78
 29  \w     45.00  71.00   0.50   10.02    --  107.75 -15.00-180.00   52
 30  \w     36.00  69.00   0.50   10.02    --  107.75 -30.00-120.00   66
 31  \w     38.00  63.00   0.50   10.02    --  107.75 -61.00 -90.00   50
 32  \w     35.00  61.00   0.50   10.02    --  107.75 -30.00 -30.00   52
 33  \w     39.00  75.00   0.50   10.02    --  107.75 -61.00   0.00   72
 34  \w     64.00  90.00   0.50   10.02    --  107.75 -94.00 -60.00   52
 35  \w     66.00  92.00   0.50   10.02    --  107.75 -94.00 -90.00   52
 36  \w     63.00  97.00   0.50   10.02    --  107.75-125.00 -30.00   68
 37  \w     68.00  94.00   0.50   10.02    --  107.75-125.00   0.00   52
 38  \w     39.00  75.00   0.50   10.02    --  107.75 -94.00 -30.00   72
 39  \w     37.00  76.00   0.50   10.02    --  107.75 -45.00 -60.00   78
 40  \w     37.00  62.00   0.50   10.02    --  107.75 -94.00 -60.00   50
 41  \w     37.00  69.00   0.50   10.02    --  107.75 -30.00 -60.00   64
 42  \w     36.00  62.00   0.50   10.02    --  107.75 -30.00  30.00   52
 43  \w     35.00  66.00   0.50   10.02    --  107.75 -15.00  60.00   62
 44  \w     42.00  69.00   0.50   10.02    --  107.75 -45.00  60.00   54
 45  \w     42.00  68.00   0.50   10.02    --  107.75 -45.00 120.00   52
 46  \w     39.00  67.00   0.50   10.02    --  107.75 -30.00 150.00   56
 47  \w     46.00  76.00   0.50   10.02    --  107.75 -45.00 150.00   60
 48  \w     48.00  73.00   0.50   10.02    --  107.75 -97.00 134.00   50
 49  \w     42.00 106.00   0.50   10.02    --  107.75 -94.00 150.00  128
 50  \w     70.00 114.00   0.50   10.02    --  107.75-125.00 120.00   88
 51  \w     36.00  61.00   0.50   10.02    --  107.75 -30.00 120.00   50
 52  \w     -6.00  20.00   0.50    2.51    --   48.30 -97.00 134.00   52
 53  \w     24.00  50.00   0.50    2.51    --   48.30 -97.00 134.00   52
 54  \w     57.00  83.00   0.50   10.02    --  107.75-125.00-150.00   52
 55  \w   -144.00-119.00   0.50   10.02    --  -86.25 -97.00 134.00   50
;
_diffrn_measurement_device 'four-circle diffractometer'
_diffrn_measurement_device_type 'XtaLAB Synergy, Dualflex, HyPix'
_diffrn_measurement_method '\w scans'
_diffrn_orient_matrix_type 'CrysAlisPro convention (1999,Acta A55,543-557)'
_diffrn_orient_matrix_UB_11 -0.0051006000
_diffrn_orient_matrix_UB_12 0.0310992000
_diffrn_orient_matrix_UB_13 0.0332965000
_diffrn_orient_matrix_UB_21 -0.0329095000
_diffrn_orient_matrix_UB_22 -0.0771356000
_diffrn_orient_matrix_UB_23 0.0048370000
_diffrn_orient_matrix_UB_31 0.0439194000
_diffrn_orient_matrix_UB_32 -0.0542024000
_diffrn_orient_matrix_UB_33 0.0121647000
_diffrn_radiation_monochromator mirror
_diffrn_radiation_probe x-ray
_diffrn_radiation_type CuK\a
_diffrn_radiation_wavelength 1.54184
_diffrn_reflns_av_R_equivalents 0.0494
_diffrn_reflns_av_unetI/netI 0.0278
_diffrn_reflns_Laue_measured_fraction_full 0.999
_diffrn_reflns_Laue_measured_fraction_max 0.999
_diffrn_reflns_limit_h_max 34
_diffrn_reflns_limit_h_min -25
_diffrn_reflns_limit_k_max 18
_diffrn_reflns_limit_k_min -18
_diffrn_reflns_limit_l_max 52
_diffrn_reflns_limit_l_min -50
_diffrn_reflns_number 109043
_diffrn_reflns_point_group_measured_fraction_full 0.999
_diffrn_reflns_point_group_measured_fraction_max 0.999
_diffrn_reflns_theta_full 67.684
_diffrn_reflns_theta_max 70.070
_diffrn_reflns_theta_min 3.027
_diffrn_source 'micro-focus sealed X-ray tube'
_diffrn_source_type 'PhotonJet (Cu) X-ray Source'
_exptl_absorpt_coefficient_mu 3.641
_exptl_absorpt_correction_T_max 1.000
_exptl_absorpt_correction_T_min 0.568
_exptl_absorpt_correction_type gaussian
_exptl_absorpt_process_details
;
CrysAlisPro 1.171.39.45g (Rigaku Oxford Diffraction, 2018)
Numerical absorption correction based on gaussian integration over
            a multifaceted crystal model
Empirical absorption correction using spherical harmonics,
 implemented in SCALE3 ABSPACK scaling algorithm.
;
_exptl_crystal_colour 'clear yellow'
_exptl_crystal_density_diffrn 1.347
_exptl_crystal_description block
_exptl_crystal_F_000 7984
_exptl_crystal_size_max 0.167
_exptl_crystal_size_mid 0.162
_exptl_crystal_size_min 0.102
_refine_diff_density_max 1.566
_refine_diff_density_min -1.772
_refine_diff_density_rms 0.086
_refine_ls_extinction_method none
_refine_ls_goodness_of_fit_ref 1.056
_refine_ls_hydrogen_treatment mixed
_refine_ls_matrix_type full
_refine_ls_number_parameters 1169
_refine_ls_number_reflns 17815
_refine_ls_number_restraints 572
_refine_ls_restrained_S_all 1.063
_refine_ls_R_factor_all 0.0626
_refine_ls_R_factor_gt 0.0591
_refine_ls_shift/su_max 0.002
_refine_ls_shift/su_mean 0.000
_refine_ls_structure_factor_coef Fsqd
_refine_ls_weighting_details 'w=1/[\s^2^(Fo^2^)+(0.1089P)^2^+42.3627P] where P=(Fo^2^+2Fc^2^)/3'
_refine_ls_weighting_scheme calc
_refine_ls_wR_factor_gt 0.1744
_refine_ls_wR_factor_ref 0.1776
_reflns_Friedel_coverage 0.000
_reflns_number_gt 16201
_reflns_number_total 17815
_reflns_threshold_expression 'I > 2\s(I)'
_cod_data_source_file c8dt02933d2.cif
_cod_data_source_block rlacy18_abs
_cod_depositor_comments 'Adding full bibliography for 7047253--7047256.cif.'
_cod_database_code 7047254
_shelx_shelxl_version_number 2016/6
_chemical_oxdiff_formula C97H58F3Mn2O17P4S
_chemical_oxdiff_usercomment 'Crystallized from THF'
_shelx_space_group_comment
;
The symmetry employed for this shelxl refinement is uniquely defined
by the following loop, which should always be used as a source of
symmetry information in preference to the above space-group names.
They are only intended as comments.
;
_reflns_odcompleteness_completeness 99.86
_reflns_odcompleteness_iscentric 1
_reflns_odcompleteness_theta 69.95
_olex2_refinement_description
;
1. Fixed Uiso
 At 1.2 times of:
  All C(H) groups, All C(H,H) groups, All C(H,H,H,H) groups, All O(H) groups
 At 1.5 times of:
  All C(H,H,H) groups
2. Restrained distances
 O5-H5
 0.84 with sigma of 0.02
 C1_1-C2_1 \\sim C2_1-C3_1 \\sim C3_1-C4_1
 C1_2-C2_2 \\sim C2_2-C3_2 \\sim C3_2-C4_2
 C1_3-C2_3 \\sim C2_3-C3_3 \\sim C3_3-C4_3
 C1_4-C2_4 \\sim C2_4-C3_4 \\sim C3_4-C4_4
 C1_5-C2_5 \\sim C2_5-C3_5 \\sim C3_5-C4_5
 C1_6-C2_6 \\sim C2_6-C3_6 \\sim C3_6-C4_6
 C1_7-C2_7 \\sim C2_7-C3_7 \\sim C3_7-C4_7
 C1_8-C2_8 \\sim C2_8-C3_8 \\sim C3_8-C4_8
 with sigma of 0.02
 O1_1-C1_1 \\sim O1_1-C4_1
 O1_2-C1_2 \\sim O1_2-C4_2
 O1_3-C1_3 \\sim O1_3-C4_3
 O1_4-C1_4 \\sim O1_4-C4_4
 O1_5-C1_5 \\sim O1_5-C4_5
 O1_6-C1_6 \\sim O1_6-C4_6
 O1_7-C1_7 \\sim O1_7-C4_7
 O1_8-C1_8 \\sim O1_8-C4_8
 with sigma of 0.02
 O1_1-C2_1 \\sim O1_1-C3_1
 O1_2-C2_2 \\sim O1_2-C3_2
 O1_3-C2_3 \\sim O1_3-C3_3
 O1_4-C2_4 \\sim O1_4-C3_4
 O1_5-C2_5 \\sim O1_5-C3_5
 O1_6-C2_6 \\sim O1_6-C3_6
 O1_7-C2_7 \\sim O1_7-C3_7
 O1_8-C2_8 \\sim O1_8-C3_8
 with sigma of 0.04
 C2_1-C4_1 \\sim C1_1-C3_1
 C2_2-C4_2 \\sim C1_2-C3_2
 C2_3-C4_3 \\sim C1_3-C3_3
 C2_4-C4_4 \\sim C1_4-C3_4
 C2_5-C4_5 \\sim C1_5-C3_5
 C2_6-C4_6 \\sim C1_6-C3_6
 C2_7-C4_7 \\sim C1_7-C3_7
 C2_8-C4_8 \\sim C1_8-C3_8
 with sigma of 0.04
 C4_3-C3_3 \\sim C4_3-C3A_3 \\sim C3_3-C2_3 \\sim C3A_3-C2_3
 with sigma of 0.02
3. Uiso/Uaniso restraints and constraints
O1_1 \\sim C1_1 \\sim C2_1 \\sim C3_1 \\sim C4_1 \\sim O1_2 \\sim C1_2 \\sim
C2_2 \\sim C3_2 \\sim C4_2 \\sim O1_3 \\sim C1_3 \\sim C2_3 \\sim C3_3 \\sim
C4_3 \\sim O1_4 \\sim C1_4 \\sim C2_4 \\sim C3_4 \\sim C4_4 \\sim O1_5 \\sim
C1_5 \\sim C2_5 \\sim C3_5 \\sim C4_5 \\sim O1_6 \\sim C1_6 \\sim C2_6 \\sim
C3_6 \\sim C4_6 \\sim O1_7 \\sim C1_7 \\sim C2_7 \\sim C3_7 \\sim C4_7 \\sim
O1_8 \\sim C1_8 \\sim C2_8 \\sim C3_8 \\sim C4_8: within 2A with sigma of 0.04
and sigma for terminal atoms of 0.08
Uanis(O1_1) = Uanis(O1_8)
Uanis(C1_1) = Uanis(C1_8) = Uanis(C4_8) = Uanis(C1_6) = Uanis(C4_6)
Uanis(C2_1) = Uanis(C2_8) = Uanis(C3_8) = Uanis(C2_6) = Uanis(C3_6)
4. Rigid body (RIGU) restrains
 O1_1, C1_1, C2_1, C3_1, C4_1
 O1_2, C1_2, C2_2, C3_2, C4_2
 O1_3, C1_3, C2_3, C3_3, C4_3
 O1_4, C1_4, C2_4, C3_4, C4_4
 O1_5, C1_5, C2_5, C3_5, C4_5
 O1_6, C1_6, C2_6, C3_6, C4_6
 O1_7, C1_7, C2_7, C3_7, C4_7
 O1_8, C1_8, C2_8, C3_8, C4_8
 with sigma for 1-2 distances of 0.004 and sigma for 1-3 distances of 0.004
5. Same fragment restrains
{O1_6, C1_6, C2_6, C3_6, C4_6} sigma for 1-2: 0.02, 1-3: 0.02
as
{O1_5, C1_5, C2_5, C3_5, C4_5}
{O1_2, C1_2, C2_2, C3_2, C4_2} sigma for 1-2: 0.02, 1-3: 0.02
as
{O1_8, C1_8, C2_8, C3_8, C4_8}
6. Others
 Sof(H2BC)=Sof(H2BD)=Sof(C3A)=Sof(H3AA)=Sof(H3AB)=Sof(H4BC)=Sof(H4BD)=1-FVAR(1)
 Sof(H2AA)=Sof(H2AB)=Sof(C3)=Sof(H3A)=Sof(H3B)=Sof(H4AA)=Sof(H4AB)=FVAR(1)
 Sof(O1)=Sof(C1)=Sof(H1A)=Sof(H1B)=Sof(C2)=Sof(H2A)=Sof(H2B)=Sof(C3)=Sof(H3A)=
 Sof(H3B)=Sof(C4)=Sof(H4A)=Sof(H4B)=1-FVAR(2)
 Sof(O1)=Sof(C1)=Sof(H1A)=Sof(H1B)=Sof(C2)=Sof(H2A)=Sof(H2B)=Sof(C3)=Sof(H3A)=
 Sof(H3B)=Sof(C4)=Sof(H4A)=Sof(H4B)=FVAR(2)
 Fixed Sof: O1(0.5) C1(0.5) H1A(0.5) H1B(0.5) C2(0.5) H2A(0.5) H2B(0.5)
 C3(0.5) H3A(0.5) H3B(0.5) C4(0.5) H4A(0.5) H4B(0.5)
7.a Secondary CH2 refined with riding coordinates:
 C16(H16A,H16B), C24(H24A,H24B), C49(H49A,H49B), C57(H57A,H57B), C1(H1A,H1B),
 C2(H2A,H2B), C3(H3A,H3B), C4(H4A,H4B), C1(H1A,H1B), C2(H2A,H2B), C3(H3A,H3B),
 C4(H4A,H4B), C1(H1A,H1B), C2(H2BC,H2BD), C2(H2AA,H2AB), C3(H3A,H3B), C3A(H3AA,
 H3AB), C4(H4BC,H4BD), C4(H4AA,H4AB), C1(H1A,H1B), C2(H2A,H2B), C3(H3A,H3B),
 C4(H4A,H4B), C1(H1A,H1B), C2(H2A,H2B), C3(H3A,H3B), C4(H4A,H4B), C1(H1A,H1B),
 C2(H2A,H2B), C3(H3A,H3B), C4(H4A,H4B), C1(H1A,H1B), C2(H2A,H2B), C3(H3A,H3B),
 C4(H4A,H4B), C1(H1A,H1B), C2(H2A,H2B), C3(H3A,H3B), C4(H4A,H4B)
7.b Aromatic/amide H refined with riding coordinates:
 C5(H5A), C6(H6), C7(H7), C8(H8), C9(H9), C11(H11), C12(H12), C13(H13),
 C14(H14), C15(H15), C18(H18), C20(H20), C26(H26), C27(H27), C28(H28), C29(H29),
  C30(H30), C32(H32), C33(H33), C34(H34), C35(H35), C36(H36), C38(H38),
 C39(H39), C40(H40), C41(H41), C42(H42), C44(H44), C45(H45), C46(H46), C47(H47),
  C48(H48), C51(H51), C53(H53), C59(H59), C60(H60), C61(H61), C62(H62),
 C63(H63), C65(H65), C66(H66), C67(H67), C68(H68), C69(H69)
7.c Idealised Me refined as rotating group:
 C23(H23A,H23B,H23C), C56(H56A,H56B,H56C)
;
_olex2_submission_special_instructions 'No special instructions were received'
_oxdiff_exptl_absorpt_empirical_details
;
Empirical correction (ABSPACK) includes:
- Absorption correction using spherical harmonics
- Frame scaling
;
_oxdiff_exptl_absorpt_empirical_full_max 1.207
_oxdiff_exptl_absorpt_empirical_full_min 0.786

loop_
_space_group_symop_operation_xyz
'x, y, z'
'-x+1/2, y, -z'
'x+1/2, y+1/2, z+1/2'
'-x+1, y+1/2, -z+1/2'
'-x, -y, -z'
'x-1/2, -y, z'
'-x+1/2, -y+1/2, -z+1/2'
'x, -y+1/2, z+1/2'

loop_
_atom_site_label
_atom_site_type_symbol
_atom_site_fract_x
_atom_site_fract_y
_atom_site_fract_z
_atom_site_U_iso_or_equiv
_atom_site_adp_type
_atom_site_occupancy
_atom_site_site_symmetry_order
_atom_site_calc_flag
_atom_site_refinement_flags_posn
_atom_site_refinement_flags_adp
_atom_site_refinement_flags_occupancy
_atom_site_disorder_assembly
_atom_site_disorder_group
Mn1 Mn 0.52410(2) 0.47805(3) 0.40990(2) 0.02235(12) Uani 1 1 d . . . . .
Mn2 Mn 0.64649(2) 0.46795(3) 0.30743(2) 0.02314(12) Uani 1 1 d . . . . .
P1 P 0.47586(2) 0.59497(4) 0.39736(2) 0.02382(15) Uani 1 1 d . . . . .
P2 P 0.57845(2) 0.36946(4) 0.42386(2) 0.02332(15) Uani 1 1 d . . . . .
P3 P 0.59286(2) 0.35552(4) 0.29787(2) 0.02509(15) Uani 1 1 d . . . . .
P4 P 0.69412(2) 0.58721(4) 0.31640(2) 0.02411(15) Uani 1 1 d . . . . .
O1 O 0.48446(8) 0.46105(15) 0.46987(5) 0.0355(5) Uani 1 1 d . . . . .
O2 O 0.45413(8) 0.34911(14) 0.38051(5) 0.0355(5) Uani 1 1 d . . . . .
O3 O 0.59767(7) 0.61214(14) 0.43159(5) 0.0344(5) Uani 1 1 d . . . . .
O4 O 0.54653(7) 0.48884(13) 0.36564(4) 0.0256(4) Uani 1 1 d . . . . .
O5 O 0.62683(7) 0.48234(13) 0.35238(4) 0.0253(4) Uani 1 1 d D . . . .
H5 H 0.5979(8) 0.486(2) 0.3579(8) 0.030 Uiso 1 1 d DR . . . .
O6 O 0.57207(8) 0.59822(14) 0.28502(5) 0.0379(5) Uani 1 1 d . . . . .
O7 O 0.71889(7) 0.34502(14) 0.33783(5) 0.0354(5) Uani 1 1 d . . . . .
O8 O 0.68136(9) 0.44311(17) 0.24645(5) 0.0430(5) Uani 1 1 d . . . . .
C1 C 0.50077(10) 0.46862(18) 0.44664(7) 0.0282(6) Uani 1 1 d . . . . .
C2 C 0.48000(10) 0.39832(18) 0.39213(6) 0.0273(6) Uani 1 1 d . . . . .
C3 C 0.57053(10) 0.56034(18) 0.42366(6) 0.0271(6) Uani 1 1 d . . . . .
C4 C 0.48367(10) 0.68471(19) 0.42469(7) 0.0291(6) Uani 1 1 d . . . . .
C5 C 0.50820(12) 0.7593(2) 0.41846(8) 0.0368(7) Uani 1 1 d . . . . .
H5A H 0.520797 0.766043 0.399063 0.044 Uiso 1 1 calc R . . . .
C6 C 0.51433(13) 0.8247(2) 0.44084(9) 0.0459(8) Uani 1 1 d . . . . .
H6 H 0.530965 0.875889 0.436538 0.055 Uiso 1 1 calc R . . . .
C7 C 0.49639(13) 0.8152(2) 0.46898(9) 0.0466(8) Uani 1 1 d . . . . .
H7 H 0.500737 0.859577 0.484112 0.056 Uiso 1 1 calc R . . . .
C8 C 0.47202(14) 0.7409(2) 0.47525(8) 0.0453(8) Uani 1 1 d . . . . .
H8 H 0.459578 0.734352 0.494700 0.054 Uiso 1 1 calc R . . . .
C9 C 0.46566(12) 0.6757(2) 0.45317(8) 0.0381(7) Uani 1 1 d . . . . .
H9 H 0.448892 0.624813 0.457596 0.046 Uiso 1 1 calc R . . . .
C10 C 0.41087(10) 0.58368(18) 0.39294(6) 0.0267(5) Uani 1 1 d . . . . .
C11 C 0.38224(11) 0.6499(2) 0.37937(8) 0.0363(7) Uani 1 1 d . . . . .
H11 H 0.396856 0.699776 0.371817 0.044 Uiso 1 1 calc R . . . .
C12 C 0.33276(11) 0.6439(2) 0.37677(8) 0.0398(7) Uani 1 1 d . . . . .
H12 H 0.313754 0.689251 0.367353 0.048 Uiso 1 1 calc R . . . .
C13 C 0.31107(10) 0.5720(2) 0.38785(7) 0.0330(6) Uani 1 1 d . . . . .
H13 H 0.277187 0.567152 0.385659 0.040 Uiso 1 1 calc R . . . .
C14 C 0.33888(10) 0.5072(2) 0.40213(7) 0.0321(6) Uani 1 1 d . . . . .
H14 H 0.324017 0.458356 0.410244 0.039 Uiso 1 1 calc R . . . .
C15 C 0.38865(10) 0.51281(19) 0.40473(7) 0.0284(6) Uani 1 1 d . . . . .
H15 H 0.407460 0.467885 0.414637 0.034 Uiso 1 1 calc R . . . .
C16 C 0.49138(10) 0.63927(17) 0.36035(6) 0.0264(5) Uani 1 1 d . . . . .
H16A H 0.470004 0.688271 0.354029 0.032 Uiso 1 1 calc R . . . .
H16B H 0.524709 0.660828 0.362925 0.032 Uiso 1 1 calc R . . . .
C17 C 0.48637(9) 0.57080(18) 0.33554(6) 0.0254(5) Uani 1 1 d . . . . .
C18 C 0.45560(9) 0.58031(19) 0.30843(7) 0.0273(6) Uani 1 1 d . . . . .
H18 H 0.436802 0.631101 0.305548 0.033 Uiso 1 1 calc R . . . .
C19 C 0.45167(10) 0.51736(19) 0.28544(7) 0.0278(6) Uani 1 1 d . . . . .
C20 C 0.47843(9) 0.44262(19) 0.29043(6) 0.0276(6) Uani 1 1 d . . . . .
H20 H 0.474853 0.397897 0.275384 0.033 Uiso 1 1 calc R . . . .
C21 C 0.51064(9) 0.43141(18) 0.31711(6) 0.0247(5) Uani 1 1 d . . . . .
C22 C 0.51445(9) 0.49680(18) 0.33942(6) 0.0237(5) Uani 1 1 d . . . . .
C23 C 0.41937(11) 0.5298(2) 0.25572(7) 0.0371(7) Uani 1 1 d . . . . .
H23A H 0.390880 0.493538 0.256084 0.056 Uiso 1 1 calc GR . . . .
H23B H 0.436494 0.513512 0.238000 0.056 Uiso 1 1 calc GR . . . .
H23C H 0.409726 0.590378 0.253754 0.056 Uiso 1 1 calc GR . . . .
C24 C 0.54123(10) 0.35138(18) 0.32125(6) 0.0268(5) Uani 1 1 d . . . . .
H24A H 0.521412 0.300304 0.315016 0.032 Uiso 1 1 calc R . . . .
H24B H 0.553130 0.344920 0.343472 0.032 Uiso 1 1 calc R . . . .
C25 C 0.56129(10) 0.3485(2) 0.25872(7) 0.0297(6) Uani 1 1 d . . . . .
C26 C 0.53481(10) 0.2735(2) 0.25057(7) 0.0335(6) Uani 1 1 d . . . . .
H26 H 0.536865 0.225078 0.264084 0.040 Uiso 1 1 calc R . . . .
C27 C 0.50547(11) 0.2707(2) 0.22248(8) 0.0422(8) Uani 1 1 d . . . . .
H27 H 0.487522 0.220058 0.216998 0.051 Uiso 1 1 calc R . . . .
C28 C 0.50220(12) 0.3404(3) 0.20257(8) 0.0481(9) Uani 1 1 d . . . . .
H28 H 0.481820 0.338082 0.183652 0.058 Uiso 1 1 calc R . . . .
C29 C 0.52863(13) 0.4131(3) 0.21031(8) 0.0466(8) Uani 1 1 d . . . . .
H29 H 0.526729 0.460897 0.196518 0.056 Uiso 1 1 calc R . . . .
C30 C 0.55822(11) 0.4176(2) 0.23820(7) 0.0374(7) Uani 1 1 d . . . . .
H30 H 0.576395 0.468266 0.243206 0.045 Uiso 1 1 calc R . . . .
C31 C 0.61870(10) 0.24758(19) 0.30311(7) 0.0317(6) Uani 1 1 d . . . . .
C32 C 0.60411(12) 0.1879(2) 0.32417(8) 0.0388(7) Uani 1 1 d . . . . .
H32 H 0.580084 0.203199 0.337066 0.047 Uiso 1 1 calc R . . . .
C33 C 0.62450(14) 0.1053(2) 0.32656(9) 0.0462(8) Uani 1 1 d . . . . .
H33 H 0.614078 0.064746 0.340868 0.055 Uiso 1 1 calc R . . . .
C34 C 0.65949(13) 0.0832(2) 0.30820(9) 0.0470(9) Uani 1 1 d . . . . .
H34 H 0.673492 0.027493 0.309906 0.056 Uiso 1 1 calc R . . . .
C35 C 0.67455(12) 0.1422(2) 0.28708(9) 0.0473(9) Uani 1 1 d . . . . .
H35 H 0.698664 0.126504 0.274307 0.057 Uiso 1 1 calc R . . . .
C36 C 0.65450(11) 0.2238(2) 0.28461(8) 0.0400(7) Uani 1 1 d . . . . .
H36 H 0.665144 0.263893 0.270243 0.048 Uiso 1 1 calc R . . . .
C37 C 0.60655(10) 0.37156(19) 0.46418(6) 0.0272(6) Uani 1 1 d . . . . .
C38 C 0.63312(11) 0.3001(2) 0.47533(7) 0.0324(6) Uani 1 1 d . . . . .
H38 H 0.634951 0.250781 0.462502 0.039 Uiso 1 1 calc R . . . .
C39 C 0.65693(12) 0.3007(2) 0.50515(7) 0.0396(7) Uani 1 1 d . . . . .
H39 H 0.674872 0.251672 0.512576 0.048 Uiso 1 1 calc R . . . .
C40 C 0.65472(12) 0.3720(2) 0.52409(7) 0.0396(7) Uani 1 1 d . . . . .
H40 H 0.671450 0.372356 0.544329 0.048 Uiso 1 1 calc R . . . .
C41 C 0.62809(11) 0.4427(2) 0.51346(7) 0.0351(7) Uani 1 1 d . . . . .
H41 H 0.626116 0.491608 0.526461 0.042 Uiso 1 1 calc R . . . .
C42 C 0.60415(10) 0.44227(19) 0.48369(6) 0.0292(6) Uani 1 1 d . . . . .
H42 H 0.585825 0.491123 0.476556 0.035 Uiso 1 1 calc R . . . .
C43 C 0.55481(10) 0.25926(18) 0.42163(6) 0.0280(6) Uani 1 1 d . . . . .
C44 C 0.57627(11) 0.19233(19) 0.40687(7) 0.0346(6) Uani 1 1 d . . . . .
H44 H 0.603900 0.203365 0.396579 0.042 Uiso 1 1 calc R . . . .
C45 C 0.55759(13) 0.1090(2) 0.40703(8) 0.0433(8) Uani 1 1 d . . . . .
H45 H 0.572495 0.063763 0.396846 0.052 Uiso 1 1 calc R . . . .
C46 C 0.51756(13) 0.0923(2) 0.42193(9) 0.0449(8) Uani 1 1 d . . . . .
H46 H 0.504781 0.035639 0.421897 0.054 Uiso 1 1 calc R . . . .
C47 C 0.49588(13) 0.1586(2) 0.43703(9) 0.0435(8) Uani 1 1 d . . . . .
H47 H 0.468588 0.146911 0.447579 0.052 Uiso 1 1 calc R . . . .
C48 C 0.51414(11) 0.2418(2) 0.43670(7) 0.0354(6) Uani 1 1 d . . . . .
H48 H 0.498954 0.286985 0.446746 0.042 Uiso 1 1 calc R . . . .
C49 C 0.63216(10) 0.36083(18) 0.40237(6) 0.0261(5) Uani 1 1 d . . . . .
H49A H 0.652334 0.312794 0.411258 0.031 Uiso 1 1 calc R . . . .
H49B H 0.621747 0.346464 0.380419 0.031 Uiso 1 1 calc R . . . .
C50 C 0.66207(9) 0.44189(18) 0.40333(6) 0.0254(5) Uani 1 1 d . . . . .
C51 C 0.69410(10) 0.46175(19) 0.42946(6) 0.0274(6) Uani 1 1 d . . . . .
H51 H 0.697093 0.423226 0.446609 0.033 Uiso 1 1 calc R . . . .
C52 C 0.72151(10) 0.5364(2) 0.43081(6) 0.0292(6) Uani 1 1 d . . . . .
C53 C 0.71706(10) 0.59207(19) 0.40550(6) 0.0274(6) Uani 1 1 d . . . . .
H53 H 0.735792 0.643114 0.406214 0.033 Uiso 1 1 calc R . . . .
C54 C 0.68580(9) 0.57471(18) 0.37915(6) 0.0249(5) Uani 1 1 d . . . . .
C55 C 0.65839(9) 0.49898(18) 0.37816(6) 0.0239(5) Uani 1 1 d . . . . .
C56 C 0.75414(12) 0.5586(2) 0.45968(7) 0.0380(7) Uani 1 1 d . . . . .
H56A H 0.738813 0.602173 0.471694 0.057 Uiso 1 1 calc GR . . . .
H56B H 0.784424 0.581243 0.453728 0.057 Uiso 1 1 calc GR . . . .
H56C H 0.760344 0.506663 0.472351 0.057 Uiso 1 1 calc GR . . . .
C57 C 0.67910(10) 0.63683(18) 0.35255(6) 0.0260(5) Uani 1 1 d . . . . .
H57A H 0.699703 0.687866 0.357289 0.031 Uiso 1 1 calc R . . . .
H57B H 0.645423 0.656530 0.349853 0.031 Uiso 1 1 calc R . . . .
C58 C 0.68419(10) 0.67384(19) 0.28779(7) 0.0304(6) Uani 1 1 d . . . . .
C59 C 0.70053(11) 0.6637(2) 0.25859(7) 0.0387(7) Uani 1 1 d . . . . .
H59 H 0.717211 0.612784 0.254031 0.046 Uiso 1 1 calc R . . . .
C60 C 0.69253(13) 0.7275(3) 0.23627(8) 0.0466(8) Uani 1 1 d . . . . .
H60 H 0.703590 0.720240 0.216428 0.056 Uiso 1 1 calc R . . . .
C61 C 0.66836(14) 0.8018(3) 0.24299(8) 0.0502(9) Uani 1 1 d . . . . .
H61 H 0.662894 0.845697 0.227732 0.060 Uiso 1 1 calc R . . . .
C62 C 0.65225(15) 0.8122(2) 0.27168(9) 0.0512(9) Uani 1 1 d . . . . .
H62 H 0.635733 0.863426 0.276140 0.061 Uiso 1 1 calc R . . . .
C63 C 0.65991(13) 0.7486(2) 0.29422(8) 0.0428(8) Uani 1 1 d . . . . .
H63 H 0.648577 0.756148 0.313964 0.051 Uiso 1 1 calc R . . . .
C64 C 0.75919(10) 0.57595(19) 0.32069(6) 0.0276(6) Uani 1 1 d . . . . .
C65 C 0.78753(10) 0.6398(2) 0.33616(7) 0.0313(6) Uani 1 1 d . . . . .
H65 H 0.772955 0.688773 0.344378 0.038 Uiso 1 1 calc R . . . .
C66 C 0.83710(11) 0.6316(2) 0.33954(7) 0.0352(7) Uani 1 1 d . . . . .
H66 H 0.856199 0.675133 0.350089 0.042 Uiso 1 1 calc R . . . .
C67 C 0.85886(11) 0.5607(2) 0.32769(7) 0.0355(7) Uani 1 1 d . . . . .
H67 H 0.892700 0.555158 0.330305 0.043 Uiso 1 1 calc R . . . .
C68 C 0.83107(11) 0.4980(2) 0.31205(8) 0.0361(7) Uani 1 1 d . . . . .
H68 H 0.845920 0.449623 0.303661 0.043 Uiso 1 1 calc R . . . .
C69 C 0.78135(11) 0.5053(2) 0.30848(7) 0.0323(6) Uani 1 1 d . . . . .
H69 H 0.762520 0.461814 0.297665 0.039 Uiso 1 1 calc R . . . .
C70 C 0.59935(10) 0.54725(19) 0.29352(6) 0.0283(6) Uani 1 1 d . . . . .
C71 C 0.69212(10) 0.39238(18) 0.32575(6) 0.0271(6) Uani 1 1 d . . . . .
C72 C 0.66686(11) 0.4537(2) 0.27021(7) 0.0327(6) Uani 1 1 d . . . . .
S S 0.60221(3) 0.86017(5) 0.36727(2) 0.03739(18) Uani 1 1 d . . . . .
F1 F 0.62211(8) 0.81198(16) 0.42559(5) 0.0577(6) Uani 1 1 d . . . . .
F2 F 0.68220(7) 0.80875(15) 0.39861(5) 0.0550(5) Uani 1 1 d . . . . .
F3 F 0.65622(9) 0.92953(15) 0.41381(6) 0.0627(6) Uani 1 1 d . . . . .
O9 O 0.56399(10) 0.91286(17) 0.37619(7) 0.0555(7) Uani 1 1 d . . . . .
O10 O 0.63199(11) 0.89920(18) 0.34597(6) 0.0557(7) Uani 1 1 d . . . . .
O11 O 0.58908(8) 0.77220(15) 0.36045(5) 0.0381(5) Uani 1 1 d . . . . .
C73 C 0.64225(13) 0.8517(2) 0.40318(8) 0.0424(8) Uani 1 1 d . . . . .
O1_1 O 0.47950(11) 0.1571(3) 0.30685(8) 0.0773(8) Uani 1 1 d D U . . .
C1_1 C 0.43184(18) 0.1878(4) 0.29867(15) 0.0908(13) Uani 1 1 d D U . . .
H1A_1 H 0.423022 0.183601 0.275975 0.109 Uiso 1 1 calc R . . . .
H1B_1 H 0.428760 0.248609 0.305124 0.109 Uiso 1 1 calc R . . . .
C2_1 C 0.4004(2) 0.1297(5) 0.31607(14) 0.1012(14) Uani 1 1 d D U . . .
H2A_1 H 0.370224 0.158697 0.319860 0.121 Uiso 1 1 calc R . . . .
H2B_1 H 0.392995 0.075207 0.304688 0.121 Uiso 1 1 calc R . . . .
C3_1 C 0.43178(19) 0.1142(6) 0.34593(13) 0.098(2) Uani 1 1 d D U . . .
H3A_1 H 0.422286 0.152278 0.362597 0.117 Uiso 1 1 calc R . . . .
H3B_1 H 0.429388 0.053560 0.352657 0.117 Uiso 1 1 calc R . . . .
C4_1 C 0.48184(16) 0.1345(3) 0.33887(11) 0.0650(11) Uani 1 1 d D U . . .
H4A_1 H 0.495054 0.182930 0.351955 0.078 Uiso 1 1 calc R . . . .
H4B_1 H 0.502779 0.083672 0.343169 0.078 Uiso 1 1 calc R . . . .
O1_2 O 0.32682(11) 0.8531(2) 0.34383(7) 0.0660(8) Uani 1 1 d D U . . .
C1_2 C 0.28837(14) 0.8343(3) 0.31979(10) 0.0562(9) Uani 1 1 d D U . . .
H1A_2 H 0.279382 0.886797 0.307582 0.067 Uiso 1 1 calc R . . . .
H1B_2 H 0.259876 0.813272 0.329175 0.067 Uiso 1 1 calc R . . . .
C2_2 C 0.30635(15) 0.7656(3) 0.29907(11) 0.0620(10) Uani 1 1 d D U . . .
H2A_2 H 0.295071 0.776260 0.276965 0.074 Uiso 1 1 calc R . . . .
H2B_2 H 0.295968 0.707524 0.304990 0.074 Uiso 1 1 calc R . . . .
C3_2 C 0.36147(16) 0.7756(3) 0.30522(11) 0.0682(12) Uani 1 1 d D U . . .
H3A_2 H 0.376257 0.723106 0.314996 0.082 Uiso 1 1 calc R . . . .
H3B_2 H 0.375758 0.787217 0.285668 0.082 Uiso 1 1 calc R . . . .
C4_2 C 0.36803(16) 0.8518(3) 0.32704(12) 0.0710(12) Uani 1 1 d D U . . .
H4A_2 H 0.397526 0.844997 0.341458 0.085 Uiso 1 1 calc R . . . .
H4B_2 H 0.370346 0.905920 0.315204 0.085 Uiso 1 1 calc R . . . .
O1_3 O 0.60280(16) 0.6553(2) 0.54817(8) 0.0874(12) Uani 1 1 d D U . . .
C1_3 C 0.62958(17) 0.7204(3) 0.56494(11) 0.0634(11) Uani 1 1 d D U . . .
H1A_3 H 0.652821 0.694630 0.581082 0.076 Uiso 1 1 calc R . . . .
H1B_3 H 0.608144 0.759438 0.575143 0.076 Uiso 1 1 calc R . . . .
C2_3 C 0.6548(2) 0.7682(4) 0.54193(13) 0.0905(17) Uani 1 1 d D U . . .
H2BC_3 H 0.684710 0.738873 0.537651 0.109 Uiso 0.44(2) 1 calc R . P A 2
H2BD_3 H 0.662020 0.828147 0.548638 0.109 Uiso 0.44(2) 1 calc R . P A 2
H2AA_3 H 0.689879 0.764795 0.547199 0.109 Uiso 0.56(2) 1 calc R . P A 1
H2AB_3 H 0.645096 0.829499 0.541181 0.109 Uiso 0.56(2) 1 calc R . P A 1
C3_3 C 0.6400(4) 0.7243(9) 0.5112(2) 0.075(3) Uani 0.56(2) 1 d D U P A 1
H3A_3 H 0.634183 0.767022 0.494226 0.090 Uiso 0.56(2) 1 calc R . P A 1
H3B_3 H 0.664788 0.683082 0.505865 0.090 Uiso 0.56(2) 1 calc R . P A 1
C3A_3 C 0.6163(6) 0.7645(8) 0.5136(3) 0.071(5) Uani 0.44(2) 1 d D . P A 2
H3AA_3 H 0.591729 0.809714 0.514816 0.085 Uiso 0.44(2) 1 calc R . P A 2
H3AB_3 H 0.630761 0.770567 0.493809 0.085 Uiso 0.44(2) 1 calc R . P A 2
C4_3 C 0.5967(2) 0.6805(4) 0.51666(12) 0.0846(16) Uani 1 1 d D U . . .
H4BC_3 H 0.562234 0.680839 0.509066 0.102 Uiso 0.44(2) 1 calc R . P A 2
H4BD_3 H 0.613006 0.638944 0.503970 0.102 Uiso 0.44(2) 1 calc R . P A 2
H4AA_3 H 0.568825 0.719413 0.512669 0.102 Uiso 0.56(2) 1 calc R . P A 1
H4AB_3 H 0.591627 0.629515 0.502968 0.102 Uiso 0.56(2) 1 calc R . P A 1
O1_4 O 0.69359(10) 0.1608(2) 0.43823(9) 0.0728(9) Uani 1 1 d D U . . .
C1_4 C 0.70596(16) 0.1195(3) 0.41170(14) 0.0764(14) Uani 1 1 d D U . . .
H1A_4 H 0.677214 0.107260 0.397140 0.092 Uiso 1 1 calc R . . . .
H1B_4 H 0.722822 0.064658 0.417093 0.092 Uiso 1 1 calc R . . . .
C2_4 C 0.73818(19) 0.1819(3) 0.39781(11) 0.0702(12) Uani 1 1 d D U . . .
H2A_4 H 0.719832 0.219245 0.382307 0.084 Uiso 1 1 calc R . . . .
H2B_4 H 0.763280 0.151348 0.387664 0.084 Uiso 1 1 calc R . . . .
C3_4 C 0.75977(17) 0.2339(3) 0.42507(11) 0.0670(11) Uani 1 1 d D U . . .
H3A_4 H 0.794896 0.226090 0.428240 0.080 Uiso 1 1 calc R . . . .
H3B_4 H 0.752527 0.295924 0.422078 0.080 Uiso 1 1 calc R . . . .
C4_4 C 0.73673(14) 0.1989(3) 0.45162(11) 0.0664(12) Uani 1 1 d D U . . .
H4A_4 H 0.757494 0.155317 0.463000 0.080 Uiso 1 1 calc R . . . .
H4B_4 H 0.730047 0.245425 0.466198 0.080 Uiso 1 1 calc R . . . .
O1_5 O 0.6101(3) 0.0782(4) 0.49616(17) 0.108(3) Uani 0.673(11) 1 d D U P B 1
C1_5 C 0.6255(3) 0.0801(6) 0.5314(2) 0.081(2) Uani 0.673(11) 1 d D U P B 1
H1A_5 H 0.659754 0.064911 0.535872 0.097 Uiso 0.673(11) 1 calc R . P B 1
H1B_5 H 0.620152 0.137815 0.540140 0.097 Uiso 0.673(11) 1 calc R . P B 1
C2_5 C 0.5942(3) 0.0135(5) 0.5446(2) 0.080(2) Uani 0.673(11) 1 d D U P B 1
H2A_5 H 0.609347 -0.009056 0.564633 0.096 Uiso 0.673(11) 1 calc R . P B 1
H2B_5 H 0.562509 0.037956 0.547754 0.096 Uiso 0.673(11) 1 calc R . P B 1
C3_5 C 0.5897(4) -0.0555(6) 0.5203(2) 0.084(3) Uani 0.673(11) 1 d D U P B 1
H3A_5 H 0.619243 -0.090341 0.520900 0.101 Uiso 0.673(11) 1 calc R . P B 1
H3B_5 H 0.562272 -0.094013 0.522895 0.101 Uiso 0.673(11) 1 calc R . P B 1
C4_5 C 0.5819(3) -0.0072(5) 0.4922(2) 0.082(3) Uani 0.673(11) 1 d D U P B 1
H4A_5 H 0.547364 0.004878 0.487328 0.098 Uiso 0.673(11) 1 calc R . P B 1
H4B_5 H 0.592855 -0.040800 0.474799 0.098 Uiso 0.673(11) 1 calc R . P B 1
O1_6 O 0.5693(4) -0.0211(8) 0.5219(3) 0.068(3) Uani 0.327(11) 1 d D U P B 2
C1_6 C 0.6028(8) -0.0005(17) 0.5517(4) 0.0908(13) Uani 0.327(11) 1 d D U P B 2
H1A_6 H 0.584030 0.016397 0.568856 0.109 Uiso 0.327(11) 1 calc R . P B 2
H1B_6 H 0.622760 -0.051108 0.558333 0.109 Uiso 0.327(11) 1 calc R . P B 2
C2_6 C 0.6331(9) 0.0724(17) 0.5429(4) 0.1012(14) Uani 0.327(11) 1 d D U P B 2
H2A_6 H 0.617600 0.128034 0.546776 0.121 Uiso 0.327(11) 1 calc R . P B 2
H2B_6 H 0.664709 0.070723 0.555365 0.121 Uiso 0.327(11) 1 calc R . P B 2
C3_6 C 0.6391(8) 0.0638(16) 0.5099(4) 0.1012(14) Uani 0.327(11) 1 d D U P B 2
H3A_6 H 0.671667 0.043052 0.507069 0.121 Uiso 0.327(11) 1 calc R . P B 2
H3B_6 H 0.633862 0.119813 0.499152 0.121 Uiso 0.327(11) 1 calc R . P B 2
C4_6 C 0.6018(6) -0.0013(15) 0.4972(3) 0.0908(13) Uani 0.327(11) 1 d D U P B 2
H4A_6 H 0.582885 0.022352 0.478580 0.109 Uiso 0.327(11) 1 calc R . P B 2
H4B_6 H 0.617685 -0.054748 0.491182 0.109 Uiso 0.327(11) 1 calc R . P B 2
O1_7 O 0.79083(18) 0.8423(3) 0.34655(11) 0.1021(13) Uani 1 1 d D U . . .
C1_7 C 0.7611(2) 0.9094(4) 0.33341(15) 0.0901(18) Uani 1 1 d D U . . .
H1A_7 H 0.730808 0.885776 0.323132 0.108 Uiso 1 1 calc R . . . .
H1B_7 H 0.777440 0.941810 0.317854 0.108 Uiso 1 1 calc R . . . .
C2_7 C 0.75167(16) 0.9665(3) 0.35977(11) 0.0619(11) Uani 1 1 d D U . . .
H2A_7 H 0.720441 0.952791 0.367253 0.074 Uiso 1 1 calc R . . . .
H2B_7 H 0.751773 1.027892 0.353522 0.074 Uiso 1 1 calc R . . . .
C3_7 C 0.7923(3) 0.9477(5) 0.38453(15) 0.102(2) Uani 1 1 d D U . . .
H3A_7 H 0.819790 0.986576 0.382718 0.122 Uiso 1 1 calc R . . . .
H3B_7 H 0.781936 0.952946 0.405612 0.122 Uiso 1 1 calc R . . . .
C4_7 C 0.8044(2) 0.8574(4) 0.37748(15) 0.0924(17) Uani 1 1 d D U . . .
H4A_7 H 0.839213 0.847802 0.382170 0.111 Uiso 1 1 calc R . . . .
H4B_7 H 0.787398 0.817402 0.390395 0.111 Uiso 1 1 calc R . . . .
O1_8 O 0.76085(19) 0.8039(4) 0.49851(19) 0.0773(8) Uani 0.5 1 d D U P C -1
C1_8 C 0.7248(4) 0.8508(7) 0.4757(3) 0.0908(13) Uani 0.5 1 d D U P C -1
H1A_8 H 0.692161 0.843502 0.481868 0.109 Uiso 0.5 1 calc R . P C -1
H1B_8 H 0.725552 0.826596 0.454553 0.109 Uiso 0.5 1 calc R . P C -1
C2_8 C 0.7383(5) 0.9476(7) 0.4758(3) 0.1012(14) Uani 0.5 1 d D U P C -1
H2A_8 H 0.711468 0.983802 0.466564 0.121 Uiso 0.5 1 calc R . P C -1
H2B_8 H 0.767012 0.958474 0.464936 0.121 Uiso 0.5 1 calc R . P C -1
C3_8 C 0.7484(5) 0.9614(7) 0.5115(2) 0.1012(14) Uani 0.5 1 d D U P C -1
H3A_8 H 0.774087 1.004152 0.516715 0.121 Uiso 0.5 1 calc R . P C -1
H3B_8 H 0.719221 0.979534 0.520831 0.121 Uiso 0.5 1 calc R . P C -1
C4_8 C 0.7632(4) 0.8759(7) 0.5213(3) 0.0908(13) Uani 0.5 1 d D U P C -1
H4A_8 H 0.743680 0.858874 0.538049 0.109 Uiso 0.5 1 calc R . P C -1
H4B_8 H 0.796706 0.880001 0.530714 0.109 Uiso 0.5 1 calc R . P C -1

loop_
_atom_site_aniso_label
_atom_site_aniso_U_11
_atom_site_aniso_U_22
_atom_site_aniso_U_33
_atom_site_aniso_U_23
_atom_site_aniso_U_13
_atom_site_aniso_U_12
Mn1 0.0215(2) 0.0215(2) 0.0228(2) -0.00159(16) -0.00398(16) -0.00005(15)
Mn2 0.0218(2) 0.0239(2) 0.0222(2) -0.00066(16) -0.00523(16) -0.00009(16)
P1 0.0216(3) 0.0228(3) 0.0260(3) -0.0017(3) -0.0026(2) 0.0006(2)
P2 0.0249(3) 0.0215(3) 0.0223(3) 0.0000(2) -0.0038(2) 0.0006(2)
P3 0.0227(3) 0.0243(3) 0.0265(3) -0.0029(3) -0.0057(2) 0.0012(2)
P4 0.0241(3) 0.0240(3) 0.0226(3) 0.0017(2) -0.0053(2) -0.0004(2)
O1 0.0346(11) 0.0439(12) 0.0279(11) -0.0032(9) 0.0034(9) -0.0003(9)
O2 0.0336(11) 0.0322(11) 0.0383(11) -0.0056(9) -0.0073(9) -0.0068(9)
O3 0.0296(10) 0.0292(11) 0.0425(12) -0.0047(9) -0.0055(9) -0.0037(9)
O4 0.0223(9) 0.0311(10) 0.0220(9) -0.0007(7) -0.0049(7) 0.0016(7)
O5 0.0206(9) 0.0319(10) 0.0221(9) -0.0001(7) -0.0042(7) -0.0009(7)
O6 0.0317(11) 0.0357(12) 0.0440(12) 0.0090(10) -0.0074(9) 0.0063(9)
O7 0.0288(10) 0.0337(11) 0.0415(12) 0.0009(9) -0.0075(9) 0.0033(9)
O8 0.0448(13) 0.0562(15) 0.0284(11) -0.0077(10) 0.0067(9) -0.0100(11)
C1 0.0249(13) 0.0249(14) 0.0327(15) -0.0035(11) -0.0062(11) 0.0004(10)
C2 0.0273(13) 0.0274(14) 0.0261(13) 0.0015(11) -0.0020(10) 0.0052(11)
C3 0.0261(13) 0.0265(14) 0.0277(13) 0.0005(11) -0.0021(10) 0.0048(11)
C4 0.0240(13) 0.0284(14) 0.0334(14) -0.0055(11) -0.0034(11) 0.0011(11)
C5 0.0399(16) 0.0325(16) 0.0379(16) -0.0084(13) 0.0039(13) -0.0041(13)
C6 0.051(2) 0.0352(17) 0.052(2) -0.0141(15) 0.0074(16) -0.0090(15)
C7 0.0489(19) 0.0413(19) 0.0486(19) -0.0200(16) 0.0012(15) -0.0018(15)
C8 0.054(2) 0.0435(19) 0.0393(18) -0.0097(15) 0.0096(15) -0.0016(16)
C9 0.0426(17) 0.0350(16) 0.0371(16) -0.0051(13) 0.0060(13) -0.0017(13)
C10 0.0246(13) 0.0285(14) 0.0261(13) -0.0032(11) -0.0021(10) 0.0000(11)
C11 0.0272(14) 0.0392(17) 0.0417(17) 0.0102(13) 0.0002(12) 0.0015(12)
C12 0.0273(15) 0.0501(19) 0.0412(17) 0.0118(15) -0.0010(12) 0.0097(13)
C13 0.0224(13) 0.0457(17) 0.0301(14) -0.0047(13) -0.0019(11) -0.0007(12)
C14 0.0281(14) 0.0355(16) 0.0321(15) -0.0047(12) -0.0004(11) -0.0050(12)
C15 0.0261(13) 0.0297(14) 0.0286(14) -0.0025(11) -0.0017(11) 0.0004(11)
C16 0.0252(13) 0.0227(13) 0.0304(14) -0.0003(11) -0.0011(10) -0.0004(10)
C17 0.0237(12) 0.0251(13) 0.0267(13) 0.0013(11) -0.0004(10) -0.0016(10)
C18 0.0219(12) 0.0289(14) 0.0299(14) 0.0037(11) -0.0023(10) 0.0014(10)
C19 0.0225(13) 0.0331(15) 0.0266(14) 0.0024(11) -0.0031(11) -0.0006(11)
C20 0.0237(12) 0.0314(14) 0.0261(13) -0.0027(11) -0.0042(10) -0.0017(11)
C21 0.0216(12) 0.0259(13) 0.0256(13) 0.0010(10) -0.0018(10) -0.0010(10)
C22 0.0196(12) 0.0285(13) 0.0215(12) 0.0031(10) -0.0047(10) -0.0001(10)
C23 0.0312(15) 0.0460(18) 0.0311(15) 0.0004(13) -0.0101(12) 0.0067(13)
C24 0.0250(13) 0.0259(13) 0.0279(13) 0.0001(11) -0.0044(10) -0.0006(10)
C25 0.0236(13) 0.0370(15) 0.0276(14) -0.0089(12) -0.0018(10) 0.0032(11)
C26 0.0272(14) 0.0357(16) 0.0366(15) -0.0109(13) -0.0019(11) 0.0019(12)
C27 0.0284(15) 0.052(2) 0.0437(18) -0.0213(16) -0.0067(13) -0.0032(14)
C28 0.0378(17) 0.070(3) 0.0328(17) -0.0126(17) -0.0127(13) -0.0002(17)
C29 0.0447(18) 0.061(2) 0.0308(16) 0.0017(15) -0.0109(14) -0.0038(16)
C30 0.0341(15) 0.0455(18) 0.0306(15) -0.0033(13) -0.0054(12) -0.0043(13)
C31 0.0279(13) 0.0276(14) 0.0365(15) -0.0072(12) -0.0117(11) 0.0002(11)
C32 0.0424(17) 0.0315(16) 0.0399(17) -0.0018(13) -0.0084(13) 0.0058(13)
C33 0.058(2) 0.0307(16) 0.0455(19) 0.0012(14) -0.0166(16) 0.0044(15)
C34 0.0442(18) 0.0327(17) 0.058(2) -0.0104(15) -0.0251(16) 0.0109(14)
C35 0.0338(16) 0.045(2) 0.059(2) -0.0186(17) -0.0101(15) 0.0092(14)
C36 0.0296(15) 0.0362(17) 0.0524(19) -0.0096(14) -0.0046(13) 0.0030(13)
C37 0.0279(13) 0.0287(14) 0.0241(13) 0.0015(11) -0.0019(10) -0.0021(11)
C38 0.0366(15) 0.0307(15) 0.0283(14) 0.0013(12) -0.0050(11) 0.0027(12)
C39 0.0442(17) 0.0391(17) 0.0324(15) 0.0052(13) -0.0110(13) 0.0043(14)
C40 0.0439(17) 0.0435(18) 0.0280(15) 0.0010(13) -0.0121(13) -0.0005(14)
C41 0.0365(16) 0.0381(17) 0.0290(14) -0.0037(12) -0.0053(12) -0.0051(13)
C42 0.0297(14) 0.0291(14) 0.0273(14) -0.0012(11) -0.0034(11) -0.0003(11)
C43 0.0310(14) 0.0244(13) 0.0264(13) 0.0013(11) -0.0064(11) -0.0010(11)
C44 0.0381(16) 0.0262(14) 0.0376(16) -0.0016(12) -0.0050(12) 0.0014(12)
C45 0.0516(19) 0.0276(16) 0.0481(19) -0.0035(14) -0.0076(15) 0.0026(14)
C46 0.0509(19) 0.0273(16) 0.054(2) 0.0017(14) -0.0059(16) -0.0064(14)
C47 0.0458(18) 0.0320(16) 0.052(2) 0.0036(15) 0.0024(15) -0.0101(14)
C48 0.0382(16) 0.0300(15) 0.0372(16) 0.0007(12) 0.0003(12) -0.0025(12)
C49 0.0277(13) 0.0247(13) 0.0250(13) 0.0003(10) -0.0020(10) 0.0026(10)
C50 0.0226(12) 0.0292(14) 0.0236(13) -0.0008(11) -0.0020(10) 0.0040(11)
C51 0.0251(13) 0.0323(14) 0.0237(13) 0.0014(11) -0.0028(10) 0.0046(11)
C52 0.0267(13) 0.0364(15) 0.0231(13) -0.0041(11) -0.0049(11) 0.0020(11)
C53 0.0263(13) 0.0298(14) 0.0248(13) -0.0038(11) -0.0032(10) -0.0012(11)
C54 0.0225(12) 0.0269(13) 0.0244(13) -0.0024(10) -0.0018(10) 0.0026(10)
C55 0.0216(12) 0.0272(13) 0.0214(12) -0.0015(10) -0.0041(10) 0.0031(10)
C56 0.0377(16) 0.0496(19) 0.0244(14) -0.0025(13) -0.0081(12) -0.0047(14)
C57 0.0264(13) 0.0249(13) 0.0253(13) -0.0010(10) -0.0039(10) 0.0020(10)
C58 0.0289(14) 0.0309(15) 0.0285(14) 0.0058(11) -0.0104(11) -0.0048(11)
C59 0.0347(15) 0.0455(18) 0.0345(16) 0.0092(14) -0.0026(12) -0.0030(14)
C60 0.0471(19) 0.057(2) 0.0342(16) 0.0163(16) -0.0029(14) -0.0069(16)
C61 0.058(2) 0.047(2) 0.0412(19) 0.0186(16) -0.0143(16) -0.0081(17)
C62 0.066(2) 0.0345(18) 0.049(2) 0.0084(15) -0.0140(17) 0.0059(16)
C63 0.056(2) 0.0352(17) 0.0342(16) 0.0052(13) -0.0099(14) 0.0038(15)
C64 0.0281(13) 0.0305(14) 0.0229(13) 0.0069(11) -0.0030(10) -0.0021(11)
C65 0.0302(14) 0.0341(15) 0.0282(14) 0.0009(12) -0.0040(11) -0.0017(12)
C66 0.0269(14) 0.0458(18) 0.0312(15) 0.0033(13) -0.0044(11) -0.0055(13)
C67 0.0276(14) 0.0468(18) 0.0315(15) 0.0094(13) 0.0003(11) -0.0006(13)
C68 0.0311(15) 0.0376(16) 0.0403(17) 0.0045(13) 0.0072(13) 0.0015(13)
C69 0.0313(15) 0.0328(15) 0.0327(15) -0.0006(12) 0.0033(12) -0.0041(12)
C70 0.0282(14) 0.0311(14) 0.0241(13) -0.0008(11) -0.0047(11) -0.0040(12)
C71 0.0246(13) 0.0261(13) 0.0295(13) -0.0032(11) -0.0022(11) -0.0040(11)
C72 0.0293(14) 0.0327(15) 0.0342(16) -0.0020(12) -0.0053(12) -0.0053(12)
S 0.0422(4) 0.0265(4) 0.0415(4) -0.0007(3) -0.0050(3) -0.0026(3)
F1 0.0598(13) 0.0676(15) 0.0442(11) 0.0093(10) -0.0021(10) -0.0105(11)
F2 0.0429(11) 0.0609(14) 0.0582(13) -0.0069(11) -0.0094(9) 0.0041(10)
F3 0.0712(15) 0.0481(13) 0.0647(14) -0.0172(11) -0.0124(12) -0.0151(11)
O9 0.0580(16) 0.0402(14) 0.0654(17) -0.0095(12) -0.0074(13) 0.0100(12)
O10 0.0678(17) 0.0494(15) 0.0486(14) 0.0100(12) -0.0007(13) -0.0165(13)
O11 0.0373(11) 0.0297(11) 0.0455(13) -0.0045(9) -0.0039(10) -0.0026(9)
C73 0.0474(19) 0.0346(17) 0.0431(18) -0.0039(14) -0.0051(15) -0.0059(14)
O1_1 0.0516(16) 0.105(2) 0.0721(18) 0.0108(17) -0.0080(14) -0.0049(15)
C1_1 0.059(2) 0.106(3) 0.099(3) 0.021(2) -0.027(2) -0.017(2)
C2_1 0.083(3) 0.131(3) 0.086(3) 0.000(3) -0.011(2) -0.023(3)
C3_1 0.071(3) 0.156(6) 0.065(3) 0.006(3) -0.002(2) -0.022(4)
C4_1 0.063(2) 0.067(3) 0.061(2) 0.005(2) -0.012(2) -0.010(2)
O1_2 0.0573(17) 0.072(2) 0.0672(18) 0.0020(15) -0.0001(14) -0.0023(15)
C1_2 0.048(2) 0.062(2) 0.058(2) 0.0085(19) 0.0034(17) 0.0031(18)
C2_2 0.061(2) 0.064(3) 0.063(2) 0.009(2) 0.017(2) 0.001(2)
C3_2 0.061(2) 0.078(3) 0.069(3) 0.025(2) 0.022(2) 0.020(2)
C4_2 0.056(2) 0.080(3) 0.075(3) 0.024(2) 0.002(2) -0.007(2)
O1_3 0.135(3) 0.062(2) 0.0576(18) 0.0155(15) -0.0245(19) -0.041(2)
C1_3 0.074(3) 0.045(2) 0.068(3) 0.0046(19) -0.012(2) -0.0042(19)
C2_3 0.097(4) 0.079(4) 0.095(4) -0.006(3) 0.009(3) -0.031(3)
C3_3 0.071(6) 0.080(7) 0.074(5) 0.005(4) 0.009(4) 0.013(5)
C3A_3 0.100(11) 0.048(7) 0.064(7) 0.021(5) 0.001(6) -0.006(7)
C4_3 0.109(4) 0.080(3) 0.059(3) 0.020(2) -0.017(3) -0.030(3)
O1_4 0.0444(15) 0.079(2) 0.095(2) -0.0303(19) 0.0077(15) -0.0065(14)
C1_4 0.048(2) 0.064(3) 0.117(4) -0.035(3) 0.010(2) -0.002(2)
C2_4 0.080(3) 0.067(3) 0.064(3) -0.001(2) 0.008(2) 0.004(2)
C3_4 0.062(3) 0.058(3) 0.082(3) -0.007(2) 0.007(2) -0.005(2)
C4_4 0.043(2) 0.083(3) 0.073(3) -0.020(2) 0.0043(18) -0.004(2)
O1_5 0.122(6) 0.073(4) 0.127(5) 0.014(4) 0.007(5) -0.035(4)
C1_5 0.072(5) 0.067(5) 0.102(6) 0.008(4) 0.001(5) -0.014(4)
C2_5 0.066(5) 0.066(4) 0.104(6) 0.035(4) -0.012(4) 0.004(4)
C3_5 0.085(6) 0.044(4) 0.121(6) 0.026(4) 0.004(5) -0.008(4)
C4_5 0.069(5) 0.065(4) 0.105(6) 0.022(4) -0.020(4) -0.023(4)
O1_6 0.072(7) 0.044(6) 0.083(6) 0.026(5) -0.016(4) -0.012(5)
C1_6 0.059(2) 0.106(3) 0.099(3) 0.021(2) -0.027(2) -0.017(2)
C2_6 0.083(3) 0.131(3) 0.086(3) 0.000(3) -0.011(2) -0.023(3)
C3_6 0.083(3) 0.131(3) 0.086(3) 0.000(3) -0.011(2) -0.023(3)
C4_6 0.059(2) 0.106(3) 0.099(3) 0.021(2) -0.027(2) -0.017(2)
O1_7 0.129(4) 0.065(2) 0.110(3) -0.008(2) 0.005(3) 0.035(2)
C1_7 0.088(4) 0.074(3) 0.102(4) -0.022(3) -0.020(3) 0.029(3)
C2_7 0.057(2) 0.057(2) 0.071(3) 0.004(2) 0.004(2) 0.0044(19)
C3_7 0.104(4) 0.106(4) 0.088(4) -0.012(3) -0.026(3) 0.034(4)
C4_7 0.101(4) 0.078(4) 0.095(4) 0.015(3) -0.008(3) 0.017(3)
O1_8 0.0516(16) 0.105(2) 0.0721(18) 0.0108(17) -0.0080(14) -0.0049(15)
C1_8 0.059(2) 0.106(3) 0.099(3) 0.021(2) -0.027(2) -0.017(2)
C2_8 0.083(3) 0.131(3) 0.086(3) 0.000(3) -0.011(2) -0.023(3)
C3_8 0.083(3) 0.131(3) 0.086(3) 0.000(3) -0.011(2) -0.023(3)
C4_8 0.059(2) 0.106(3) 0.099(3) 0.021(2) -0.027(2) -0.017(2)

loop_
_atom_type_symbol
_atom_type_description
_atom_type_scat_dispersion_real
_atom_type_scat_dispersion_imag
_atom_type_scat_source
C C 0.0181 0.0091 'International Tables Vol C Tables 4.2.6.8 and 6.1.1.4'
H H 0.0000 0.0000 'International Tables Vol C Tables 4.2.6.8 and 6.1.1.4'
F F 0.0727 0.0534 'International Tables Vol C Tables 4.2.6.8 and 6.1.1.4'
Mn Mn -0.5299 2.8052 'International Tables Vol C Tables 4.2.6.8 and 6.1.1.4'
O O 0.0492 0.0322 'International Tables Vol C Tables 4.2.6.8 and 6.1.1.4'
P P 0.2955 0.4335 'International Tables Vol C Tables 4.2.6.8 and 6.1.1.4'
S S 0.3331 0.5567 'International Tables Vol C Tables 4.2.6.8 and 6.1.1.4'

loop_
_exptl_crystal_face_index_h
_exptl_crystal_face_index_k
_exptl_crystal_face_index_l
_exptl_crystal_face_perp_dist
-2 -9 14 0.0645
13 -6 -9 0.0966
-5 0 -26 0.0616
2 -3 -27 0.0575
18 0 -2 0.0690
8 8 -13 0.0840
-3 9 -13 0.0820
14 5 10 0.0631
0 10 3 0.0761
-11 8 -4 0.0911
-16 1 -10 0.0882
13 -1 18 0.0553
-1 7 20 0.0658
-7 8 13 0.0774
0 1 28 0.0372
11 -4 17 0.0598
-14 6 10 0.0869
2 -5 24 0.0480
-14 0 20 0.0702
-18 1 -1 0.0879
-2 -7 -19 0.0641
14 1 -20 0.0770
3 5 -25 0.0738
-5 6 -20 0.0804

loop_
_geom_angle_atom_site_label_1
_geom_angle_atom_site_label_2
_geom_angle_atom_site_label_3
_geom_angle
P1 Mn1 P2 174.58(3)
O4 Mn1 P1 86.96(6)
O4 Mn1 P2 92.52(6)
C1 Mn1 P1 90.72(9)
C1 Mn1 P2 90.08(9)
C1 Mn1 O4 176.10(10)
C1 Mn1 C2 91.31(12)
C1 Mn1 C3 94.63(12)
C2 Mn1 P1 94.38(9)
C2 Mn1 P2 90.96(9)
C2 Mn1 O4 85.75(10)
C2 Mn1 C3 174.03(12)
C3 Mn1 P1 84.91(8)
C3 Mn1 P2 89.68(8)
C3 Mn1 O4 88.29(10)
P4 Mn2 P3 175.09(3)
O5 Mn2 P3 90.95(6)
O5 Mn2 P4 87.85(6)
C70 Mn2 P3 90.70(9)
C70 Mn2 P4 84.51(9)
C70 Mn2 O5 88.97(10)
C71 Mn2 P3 90.47(9)
C71 Mn2 P4 94.16(9)
C71 Mn2 O5 84.70(10)
C71 Mn2 C70 173.59(12)
C72 Mn2 P3 90.52(10)
C72 Mn2 P4 90.95(10)
C72 Mn2 O5 176.40(11)
C72 Mn2 C70 94.29(13)
C72 Mn2 C71 92.01(13)
C4 P1 Mn1 114.93(9)
C4 P1 C16 104.83(13)
C10 P1 Mn1 120.58(10)
C10 P1 C4 101.12(13)
C10 P1 C16 105.69(13)
C16 P1 Mn1 108.29(9)
C37 P2 Mn1 116.22(10)
C37 P2 C49 100.66(12)
C43 P2 Mn1 116.12(9)
C43 P2 C37 100.60(13)
C43 P2 C49 102.42(13)
C49 P2 Mn1 118.07(9)
C24 P3 Mn2 117.42(9)
C25 P3 Mn2 117.01(10)
C25 P3 C24 99.86(12)
C31 P3 Mn2 115.16(9)
C31 P3 C24 102.92(14)
C31 P3 C25 101.97(13)
C57 P4 Mn2 107.55(9)
C58 P4 Mn2 115.68(9)
C58 P4 C57 103.68(14)
C64 P4 Mn2 120.02(10)
C64 P4 C57 105.69(13)
C64 P4 C58 102.69(13)
C22 O4 Mn1 121.93(16)
Mn2 O5 H5 127(2)
C55 O5 Mn2 124.38(16)
C55 O5 H5 108(2)
O1 C1 Mn1 177.8(3)
O2 C2 Mn1 177.6(3)
O3 C3 Mn1 177.8(3)
C5 C4 P1 122.6(2)
C9 C4 P1 117.9(2)
C9 C4 C5 119.4(3)
C4 C5 H5A 120.1
C4 C5 C6 119.8(3)
C6 C5 H5A 120.1
C5 C6 H6 119.8
C7 C6 C5 120.3(3)
C7 C6 H6 119.8
C6 C7 H7 120.0
C6 C7 C8 119.9(3)
C8 C7 H7 120.0
C7 C8 H8 119.9
C7 C8 C9 120.2(3)
C9 C8 H8 119.9
C4 C9 C8 120.3(3)
C4 C9 H9 119.8
C8 C9 H9 119.8
C11 C10 P1 120.0(2)
C15 C10 P1 121.4(2)
C15 C10 C11 118.4(3)
C10 C11 H11 119.6
C12 C11 C10 120.9(3)
C12 C11 H11 119.6
C11 C12 H12 119.9
C13 C12 C11 120.1(3)
C13 C12 H12 119.9
C12 C13 H13 120.2
C14 C13 C12 119.6(3)
C14 C13 H13 120.2
C13 C14 H14 119.8
C13 C14 C15 120.5(3)
C15 C14 H14 119.8
C10 C15 C14 120.4(3)
C10 C15 H15 119.8
C14 C15 H15 119.8
P1 C16 H16A 109.6
P1 C16 H16B 109.6
H16A C16 H16B 108.1
C17 C16 P1 110.14(19)
C17 C16 H16A 109.6
C17 C16 H16B 109.6
C18 C17 C16 122.0(2)
C18 C17 C22 118.9(3)
C22 C17 C16 119.0(2)
C17 C18 H18 119.2
C19 C18 C17 121.7(3)
C19 C18 H18 119.2
C18 C19 C23 121.1(3)
C20 C19 C18 118.3(2)
C20 C19 C23 120.6(3)
C19 C20 H20 119.2
C19 C20 C21 121.7(3)
C21 C20 H20 119.2
C20 C21 C24 120.7(2)
C22 C21 C20 118.4(2)
C22 C21 C24 120.9(2)
O4 C22 C17 119.1(2)
O4 C22 C21 120.0(2)
C17 C22 C21 120.9(2)
C19 C23 H23A 109.5
C19 C23 H23B 109.5
C19 C23 H23C 109.5
H23A C23 H23B 109.5
H23A C23 H23C 109.5
H23B C23 H23C 109.5
P3 C24 H24A 109.2
P3 C24 H24B 109.2
C21 C24 P3 112.01(19)
C21 C24 H24A 109.2
C21 C24 H24B 109.2
H24A C24 H24B 107.9
C26 C25 P3 118.3(2)
C30 C25 P3 122.4(2)
C30 C25 C26 118.9(3)
C25 C26 H26 120.2
C27 C26 C25 119.6(3)
C27 C26 H26 120.2
C26 C27 H27 119.6
C28 C27 C26 120.9(3)
C28 C27 H27 119.6
C27 C28 H28 120.2
C29 C28 C27 119.5(3)
C29 C28 H28 120.2
C28 C29 H29 119.6
C28 C29 C30 120.7(4)
C30 C29 H29 119.6
C25 C30 C29 120.4(3)
C25 C30 H30 119.8
C29 C30 H30 119.8
C32 C31 P3 123.4(2)
C32 C31 C36 118.5(3)
C36 C31 P3 118.1(3)
C31 C32 H32 119.6
C31 C32 C33 120.7(3)
C33 C32 H32 119.6
C32 C33 H33 120.1
C34 C33 C32 119.8(4)
C34 C33 H33 120.1
C33 C34 H34 119.9
C33 C34 C35 120.2(3)
C35 C34 H34 119.9
C34 C35 H35 119.9
C36 C35 C34 120.2(4)
C36 C35 H35 119.9
C31 C36 H36 119.7
C35 C36 C31 120.5(4)
C35 C36 H36 119.7
C38 C37 P2 118.4(2)
C42 C37 P2 123.2(2)
C42 C37 C38 118.4(3)
C37 C38 H38 119.9
C39 C38 C37 120.3(3)
C39 C38 H38 119.9
C38 C39 H39 119.7
C40 C39 C38 120.6(3)
C40 C39 H39 119.7
C39 C40 H40 120.2
C41 C40 C39 119.7(3)
C41 C40 H40 120.2
C40 C41 H41 120.0
C40 C41 C42 119.9(3)
C42 C41 H41 120.0
C37 C42 H42 119.4
C41 C42 C37 121.2(3)
C41 C42 H42 119.4
C44 C43 P2 123.3(2)
C44 C43 C48 118.9(3)
C48 C43 P2 117.7(2)
C43 C44 H44 119.7
C43 C44 C45 120.6(3)
C45 C44 H44 119.7
C44 C45 H45 119.9
C46 C45 C44 120.2(3)
C46 C45 H45 119.9
C45 C46 H46 120.0
C45 C46 C47 119.9(3)
C47 C46 H46 120.0
C46 C47 H47 120.0
C48 C47 C46 120.1(3)
C48 C47 H47 120.0
C43 C48 H48 119.8
C47 C48 C43 120.3(3)
C47 C48 H48 119.8
P2 C49 H49A 108.8
P2 C49 H49B 108.8
H49A C49 H49B 107.7
C50 C49 P2 113.87(19)
C50 C49 H49A 108.8
C50 C49 H49B 108.8
C51 C50 C49 120.8(2)
C55 C50 C49 120.7(2)
C55 C50 C51 118.5(3)
C50 C51 H51 119.2
C52 C51 C50 121.5(3)
C52 C51 H51 119.2
C51 C52 C53 118.8(2)
C51 C52 C56 120.7(3)
C53 C52 C56 120.5(3)
C52 C53 H53 119.2
C52 C53 C54 121.5(3)
C54 C53 H53 119.2
C53 C54 C55 119.0(3)
C53 C54 C57 121.6(3)
C55 C54 C57 119.4(2)
O5 C55 C50 120.1(2)
O5 C55 C54 119.2(2)
C50 C55 C54 120.7(2)
C52 C56 H56A 109.5
C52 C56 H56B 109.5
C52 C56 H56C 109.5
H56A C56 H56B 109.5
H56A C56 H56C 109.5
H56B C56 H56C 109.5
P4 C57 H57A 109.4
P4 C57 H57B 109.4
C54 C57 P4 111.34(19)
C54 C57 H57A 109.4
C54 C57 H57B 109.4
H57A C57 H57B 108.0
C59 C58 P4 119.2(2)
C63 C58 P4 121.5(2)
C63 C58 C59 119.3(3)
C58 C59 H59 119.8
C60 C59 C58 120.4(3)
C60 C59 H59 119.8
C59 C60 H60 120.1
C59 C60 C61 119.8(3)
C61 C60 H60 120.1
C60 C61 H61 119.9
C62 C61 C60 120.2(3)
C62 C61 H61 119.9
C61 C62 H62 119.7
C61 C62 C63 120.6(4)
C63 C62 H62 119.7
C58 C63 C62 119.8(3)
C58 C63 H63 120.1
C62 C63 H63 120.1
C65 C64 P4 119.7(2)
C69 C64 P4 121.3(2)
C69 C64 C65 119.0(3)
C64 C65 H65 120.0
C66 C65 C64 120.0(3)
C66 C65 H65 120.0
C65 C66 H66 119.7
C67 C66 C65 120.7(3)
C67 C66 H66 119.7
C66 C67 H67 120.2
C68 C67 C66 119.5(3)
C68 C67 H67 120.2
C67 C68 H68 119.8
C67 C68 C69 120.5(3)
C69 C68 H68 119.8
C64 C69 C68 120.3(3)
C64 C69 H69 119.9
C68 C69 H69 119.9
O6 C70 Mn2 177.1(3)
O7 C71 Mn2 177.2(3)
O8 C72 Mn2 177.9(3)
O9 S O10 115.68(18)
O9 S O11 114.42(15)
O9 S C73 102.97(17)
O10 S C73 103.12(17)
O11 S O10 114.94(16)
O11 S C73 103.23(14)
F1 C73 S 112.6(2)
F1 C73 F2 107.8(3)
F1 C73 F3 107.5(3)
F2 C73 S 111.2(2)
F3 C73 S 111.2(2)
F3 C73 F2 106.3(3)
C4_1 O1_1 C1_1 105.7(4)
O1_1 C1_1 H1A_1 110.8
O1_1 C1_1 H1B_1 110.8
O1_1 C1_1 C2_1 104.9(5)
H1A_1 C1_1 H1B_1 108.8
C2_1 C1_1 H1A_1 110.8
C2_1 C1_1 H1B_1 110.8
C1_1 C2_1 H2A_1 111.4
C1_1 C2_1 H2B_1 111.4
H2A_1 C2_1 H2B_1 109.3
C3_1 C2_1 C1_1 101.7(5)
C3_1 C2_1 H2A_1 111.4
C3_1 C2_1 H2B_1 111.4
C2_1 C3_1 H3A_1 110.6
C2_1 C3_1 H3B_1 110.6
H3A_1 C3_1 H3B_1 108.8
C4_1 C3_1 C2_1 105.6(4)
C4_1 C3_1 H3A_1 110.6
C4_1 C3_1 H3B_1 110.6
O1_1 C4_1 C3_1 107.4(4)
O1_1 C4_1 H4A_1 110.2
O1_1 C4_1 H4B_1 110.2
C3_1 C4_1 H4A_1 110.2
C3_1 C4_1 H4B_1 110.2
H4A_1 C4_1 H4B_1 108.5
C4_2 O1_2 C1_2 102.4(3)
O1_2 C1_2 H1A_2 110.3
O1_2 C1_2 H1B_2 110.3
O1_2 C1_2 C2_2 107.3(3)
H1A_2 C1_2 H1B_2 108.5
C2_2 C1_2 H1A_2 110.3
C2_2 C1_2 H1B_2 110.3
C1_2 C2_2 H2A_2 111.3
C1_2 C2_2 H2B_2 111.3
C1_2 C2_2 C3_2 102.5(4)
H2A_2 C2_2 H2B_2 109.2
C3_2 C2_2 H2A_2 111.3
C3_2 C2_2 H2B_2 111.3
C2_2 C3_2 H3A_2 111.0
C2_2 C3_2 H3B_2 111.0
H3A_2 C3_2 H3B_2 109.0
C4_2 C3_2 C2_2 103.9(3)
C4_2 C3_2 H3A_2 111.0
C4_2 C3_2 H3B_2 111.0
O1_2 C4_2 C3_2 106.1(4)
O1_2 C4_2 H4A_2 110.5
O1_2 C4_2 H4B_2 110.5
C3_2 C4_2 H4A_2 110.5
C3_2 C4_2 H4B_2 110.5
H4A_2 C4_2 H4B_2 108.7
C4_3 O1_3 C1_3 107.6(4)
O1_3 C1_3 H1A_3 110.5
O1_3 C1_3 H1B_3 110.5
O1_3 C1_3 C2_3 106.2(4)
H1A_3 C1_3 H1B_3 108.7
C2_3 C1_3 H1A_3 110.5
C2_3 C1_3 H1B_3 110.5
C1_3 C2_3 H2BC_3 111.8
C1_3 C2_3 H2BD_3 111.8
C1_3 C2_3 H2AA_3 110.7
C1_3 C2_3 H2AB_3 110.7
C1_3 C2_3 C3_3 105.1(5)
C1_3 C2_3 C3A_3 99.8(6)
H2BC_3 C2_3 H2BD_3 109.5
H2AA_3 C2_3 H2AB_3 108.8
C3_3 C2_3 H2AA_3 110.7
C3_3 C2_3 H2AB_3 110.7
C3A_3 C2_3 H2BC_3 111.8
C3A_3 C2_3 H2BD_3 111.8
C2_3 C3_3 H3A_3 111.1
C2_3 C3_3 H3B_3 111.1
H3A_3 C3_3 H3B_3 109.1
C4_3 C3_3 C2_3 103.2(6)
C4_3 C3_3 H3A_3 111.1
C4_3 C3_3 H3B_3 111.1
C2_3 C3A_3 H3AA_3 111.4
C2_3 C3A_3 H3AB_3 111.4
H3AA_3 C3A_3 H3AB_3 109.3
C4_3 C3A_3 C2_3 101.8(7)
C4_3 C3A_3 H3AA_3 111.4
C4_3 C3A_3 H3AB_3 111.4
O1_3 C4_3 C3_3 105.7(5)
O1_3 C4_3 C3A_3 109.5(6)
O1_3 C4_3 H4BC_3 109.8
O1_3 C4_3 H4BD_3 109.8
O1_3 C4_3 H4AA_3 110.6
O1_3 C4_3 H4AB_3 110.6
C3_3 C4_3 H4AA_3 110.6
C3_3 C4_3 H4AB_3 110.6
C3A_3 C4_3 H4BC_3 109.8
C3A_3 C4_3 H4BD_3 109.8
H4BC_3 C4_3 H4BD_3 108.2
H4AA_3 C4_3 H4AB_3 108.7
C1_4 O1_4 C4_4 104.7(3)
O1_4 C1_4 H1A_4 110.9
O1_4 C1_4 H1B_4 110.9
O1_4 C1_4 C2_4 104.3(4)
H1A_4 C1_4 H1B_4 108.9
C2_4 C1_4 H1A_4 110.9
C2_4 C1_4 H1B_4 110.9
C1_4 C2_4 H2A_4 110.9
C1_4 C2_4 H2B_4 110.9
C1_4 C2_4 C3_4 104.1(4)
H2A_4 C2_4 H2B_4 108.9
C3_4 C2_4 H2A_4 110.9
C3_4 C2_4 H2B_4 110.9
C2_4 C3_4 H3A_4 111.0
C2_4 C3_4 H3B_4 111.0
H3A_4 C3_4 H3B_4 109.0
C4_4 C3_4 C2_4 103.8(4)
C4_4 C3_4 H3A_4 111.0
C4_4 C3_4 H3B_4 111.0
O1_4 C4_4 C3_4 105.1(4)
O1_4 C4_4 H4A_4 110.7
O1_4 C4_4 H4B_4 110.7
C3_4 C4_4 H4A_4 110.7
C3_4 C4_4 H4B_4 110.7
H4A_4 C4_4 H4B_4 108.8
C1_5 O1_5 C4_5 102.4(6)
O1_5 C1_5 H1A_5 110.9
O1_5 C1_5 H1B_5 110.9
H1A_5 C1_5 H1B_5 108.9
C2_5 C1_5 O1_5 104.2(6)
C2_5 C1_5 H1A_5 110.9
C2_5 C1_5 H1B_5 110.9
C1_5 C2_5 H2A_5 111.0
C1_5 C2_5 H2B_5 111.0
H2A_5 C2_5 H2B_5 109.0
C3_5 C2_5 C1_5 103.6(8)
C3_5 C2_5 H2A_5 111.0
C3_5 C2_5 H2B_5 111.0
C2_5 C3_5 H3A_5 111.3
C2_5 C3_5 H3B_5 111.3
H3A_5 C3_5 H3B_5 109.2
C4_5 C3_5 C2_5 102.6(7)
C4_5 C3_5 H3A_5 111.3
C4_5 C3_5 H3B_5 111.3
O1_5 C4_5 H4A_5 109.9
O1_5 C4_5 H4B_5 109.9
C3_5 C4_5 O1_5 109.0(6)
C3_5 C4_5 H4A_5 109.9
C3_5 C4_5 H4B_5 109.9
H4A_5 C4_5 H4B_5 108.3
C4_6 O1_6 C1_6 100.8(10)
O1_6 C1_6 H1A_6 110.8
O1_6 C1_6 H1B_6 110.8
H1A_6 C1_6 H1B_6 108.8
C2_6 C1_6 O1_6 104.9(10)
C2_6 C1_6 H1A_6 110.8
C2_6 C1_6 H1B_6 110.8
C1_6 C2_6 H2A_6 110.1
C1_6 C2_6 H2B_6 110.1
H2A_6 C2_6 H2B_6 108.4
C3_6 C2_6 C1_6 107.9(12)
C3_6 C2_6 H2A_6 110.1
C3_6 C2_6 H2B_6 110.1
C2_6 C3_6 H3A_6 110.6
C2_6 C3_6 H3B_6 110.6
C2_6 C3_6 C4_6 105.6(9)
H3A_6 C3_6 H3B_6 108.7
C4_6 C3_6 H3A_6 110.6
C4_6 C3_6 H3B_6 110.6
O1_6 C4_6 C3_6 109.1(9)
O1_6 C4_6 H4A_6 109.9
O1_6 C4_6 H4B_6 109.9
C3_6 C4_6 H4A_6 109.9
C3_6 C4_6 H4B_6 109.9
H4A_6 C4_6 H4B_6 108.3
C4_7 O1_7 C1_7 111.0(4)
O1_7 C1_7 H1A_7 110.5
O1_7 C1_7 H1B_7 110.5
O1_7 C1_7 C2_7 105.9(4)
H1A_7 C1_7 H1B_7 108.7
C2_7 C1_7 H1A_7 110.5
C2_7 C1_7 H1B_7 110.5
C1_7 C2_7 H2A_7 110.9
C1_7 C2_7 H2B_7 110.9
C1_7 C2_7 C3_7 104.2(4)
H2A_7 C2_7 H2B_7 108.9
C3_7 C2_7 H2A_7 110.9
C3_7 C2_7 H2B_7 110.9
C2_7 C3_7 H3A_7 111.3
C2_7 C3_7 H3B_7 111.3
H3A_7 C3_7 H3B_7 109.2
C4_7 C3_7 C2_7 102.1(5)
C4_7 C3_7 H3A_7 111.3
C4_7 C3_7 H3B_7 111.3
O1_7 C4_7 C3_7 108.4(5)
O1_7 C4_7 H4A_7 110.0
O1_7 C4_7 H4B_7 110.0
C3_7 C4_7 H4A_7 110.0
C3_7 C4_7 H4B_7 110.0
H4A_7 C4_7 H4B_7 108.4
C4_8 O1_8 C1_8 92.9(7)
O1_8 C1_8 H1A_8 110.0
O1_8 C1_8 H1B_8 110.0
O1_8 C1_8 C2_8 108.4(7)
H1A_8 C1_8 H1B_8 108.4
C2_8 C1_8 H1A_8 110.0
C2_8 C1_8 H1B_8 110.0
C1_8 C2_8 H2A_8 112.0
C1_8 C2_8 H2B_8 112.0
C1_8 C2_8 C3_8 98.9(7)
H2A_8 C2_8 H2B_8 109.7
C3_8 C2_8 H2A_8 112.0
C3_8 C2_8 H2B_8 112.0
C2_8 C3_8 H3A_8 111.7
C2_8 C3_8 H3B_8 111.7
H3A_8 C3_8 H3B_8 109.5
C4_8 C3_8 C2_8 100.4(7)
C4_8 C3_8 H3A_8 111.7
C4_8 C3_8 H3B_8 111.7
O1_8 C4_8 H4A_8 107.2
O1_8 C4_8 H4B_8 107.2
C3_8 C4_8 O1_8 120.5(8)
C3_8 C4_8 H4A_8 107.2
C3_8 C4_8 H4B_8 107.2
H4A_8 C4_8 H4B_8 106.8

loop_
_geom_bond_atom_site_label_1
_geom_bond_atom_site_label_2
_geom_bond_distance
Mn1 P1 2.2963(8)
Mn1 P2 2.3124(8)
Mn1 O4 2.0845(19)
Mn1 C1 1.788(3)
Mn1 C2 1.860(3)
Mn1 C3 1.878(3)
Mn2 P3 2.3149(8)
Mn2 P4 2.2937(8)
Mn2 O5 2.089(2)
Mn2 C70 1.862(3)
Mn2 C71 1.854(3)
Mn2 C72 1.778(3)
P1 C4 1.826(3)
P1 C10 1.825(3)
P1 C16 1.837(3)
P2 C37 1.839(3)
P2 C43 1.834(3)
P2 C49 1.859(3)
P3 C24 1.855(3)
P3 C25 1.832(3)
P3 C31 1.831(3)
P4 C57 1.832(3)
P4 C58 1.829(3)
P4 C64 1.827(3)
O1 C1 1.154(4)
O2 C2 1.135(4)
O3 C3 1.137(4)
O4 C22 1.380(3)
O5 H5 0.872(18)
O5 C55 1.376(3)
O6 C70 1.136(4)
O7 C71 1.139(4)
O8 C72 1.157(4)
C4 C5 1.389(4)
C4 C9 1.387(4)
C5 H5A 0.9500
C5 C6 1.401(5)
C6 H6 0.9500
C6 C7 1.373(5)
C7 H7 0.9500
C7 C8 1.382(5)
C8 H8 0.9500
C8 C9 1.390(5)
C9 H9 0.9500
C10 C11 1.397(4)
C10 C15 1.388(4)
C11 H11 0.9500
C11 C12 1.387(4)
C12 H12 0.9500
C12 C13 1.381(5)
C13 H13 0.9500
C13 C14 1.380(5)
C14 H14 0.9500
C14 C15 1.394(4)
C15 H15 0.9500
C16 H16A 0.9900
C16 H16B 0.9900
C16 C17 1.507(4)
C17 C18 1.391(4)
C17 C22 1.394(4)
C18 H18 0.9500
C18 C19 1.391(4)
C19 C20 1.387(4)
C19 C23 1.508(4)
C20 H20 0.9500
C20 C21 1.402(4)
C21 C22 1.397(4)
C21 C24 1.511(4)
C23 H23A 0.9800
C23 H23B 0.9800
C23 H23C 0.9800
C24 H24A 0.9900
C24 H24B 0.9900
C25 C26 1.406(4)
C25 C30 1.390(5)
C26 H26 0.9500
C26 C27 1.397(4)
C27 H27 0.9500
C27 C28 1.380(6)
C28 H28 0.9500
C28 C29 1.374(6)
C29 H29 0.9500
C29 C30 1.394(4)
C30 H30 0.9500
C31 C32 1.391(5)
C31 C36 1.399(5)
C32 H32 0.9500
C32 C33 1.404(5)
C33 H33 0.9500
C33 C34 1.370(6)
C34 H34 0.9500
C34 C35 1.390(6)
C35 H35 0.9500
C35 C36 1.386(5)
C36 H36 0.9500
C37 C38 1.395(4)
C37 C42 1.391(4)
C38 H38 0.9500
C38 C39 1.391(4)
C39 H39 0.9500
C39 C40 1.383(5)
C40 H40 0.9500
C40 C41 1.380(5)
C41 H41 0.9500
C41 C42 1.390(4)
C42 H42 0.9500
C43 C44 1.390(4)
C43 C48 1.400(4)
C44 H44 0.9500
C44 C45 1.396(5)
C45 H45 0.9500
C45 C46 1.378(5)
C46 H46 0.9500
C46 C47 1.393(5)
C47 H47 0.9500
C47 C48 1.390(5)
C48 H48 0.9500
C49 H49A 0.9900
C49 H49B 0.9900
C49 C50 1.511(4)
C50 C51 1.405(4)
C50 C55 1.400(4)
C51 H51 0.9500
C51 C52 1.390(4)
C52 C53 1.390(4)
C52 C56 1.511(4)
C53 H53 0.9500
C53 C54 1.392(4)
C54 C55 1.404(4)
C54 C57 1.499(4)
C56 H56A 0.9800
C56 H56B 0.9800
C56 H56C 0.9800
C57 H57A 0.9900
C57 H57B 0.9900
C58 C59 1.397(5)
C58 C63 1.389(5)
C59 H59 0.9500
C59 C60 1.385(5)
C60 H60 0.9500
C60 C61 1.385(6)
C61 H61 0.9500
C61 C62 1.375(6)
C62 H62 0.9500
C62 C63 1.389(5)
C63 H63 0.9500
C64 C65 1.398(4)
C64 C69 1.392(4)
C65 H65 0.9500
C65 C66 1.392(4)
C66 H66 0.9500
C66 C67 1.383(5)
C67 H67 0.9500
C67 C68 1.380(5)
C68 H68 0.9500
C68 C69 1.395(4)
C69 H69 0.9500
S O9 1.434(3)
S O10 1.442(3)
S O11 1.437(2)
S C73 1.826(4)
F1 C73 1.325(4)
F2 C73 1.338(4)
F3 C73 1.337(4)
O1_1 C1_1 1.431(6)
O1_1 C4_1 1.425(5)
C1_1 H1A_1 0.9900
C1_1 H1B_1 0.9900
C1_1 C2_1 1.516(8)
C2_1 H2A_1 0.9900
C2_1 H2B_1 0.9900
C2_1 C3_1 1.506(7)
C3_1 H3A_1 0.9900
C3_1 H3B_1 0.9900
C3_1 C4_1 1.504(7)
C4_1 H4A_1 0.9900
C4_1 H4B_1 0.9900
O1_2 C1_2 1.450(5)
O1_2 C4_2 1.430(5)
C1_2 H1A_2 0.9900
C1_2 H1B_2 0.9900
C1_2 C2_2 1.512(6)
C2_2 H2A_2 0.9900
C2_2 H2B_2 0.9900
C2_2 C3_2 1.552(6)
C3_2 H3A_2 0.9900
C3_2 H3B_2 0.9900
C3_2 C4_2 1.512(7)
C4_2 H4A_2 0.9900
C4_2 H4B_2 0.9900
O1_3 C1_3 1.415(5)
O1_3 C4_3 1.412(5)
C1_3 H1A_3 0.9900
C1_3 H1B_3 0.9900
C1_3 C2_3 1.480(7)
C2_3 H2BC_3 0.9900
C2_3 H2BD_3 0.9900
C2_3 H2AA_3 0.9900
C2_3 H2AB_3 0.9900
C2_3 C3_3 1.513(10)
C2_3 C3A_3 1.550(11)
C3_3 H3A_3 0.9900
C3_3 H3B_3 0.9900
C3_3 C4_3 1.436(9)
C3A_3 H3AA_3 0.9900
C3A_3 H3AB_3 0.9900
C3A_3 C4_3 1.426(10)
C4_3 H4BC_3 0.9900
C4_3 H4BD_3 0.9900
C4_3 H4AA_3 0.9900
C4_3 H4AB_3 0.9900
O1_4 C1_4 1.391(6)
O1_4 C4_4 1.417(5)
C1_4 H1A_4 0.9900
C1_4 H1B_4 0.9900
C1_4 C2_4 1.495(7)
C2_4 H2A_4 0.9900
C2_4 H2B_4 0.9900
C2_4 C3_4 1.504(6)
C3_4 H3A_4 0.9900
C3_4 H3B_4 0.9900
C3_4 C4_4 1.480(6)
C4_4 H4A_4 0.9900
C4_4 H4B_4 0.9900
O1_5 C1_5 1.542(10)
O1_5 C4_5 1.545(9)
C1_5 H1A_5 0.9900
C1_5 H1B_5 0.9900
C1_5 C2_5 1.508(9)
C2_5 H2A_5 0.9900
C2_5 H2B_5 0.9900
C2_5 C3_5 1.498(11)
C3_5 H3A_5 0.9900
C3_5 H3B_5 0.9900
C3_5 C4_5 1.426(10)
C4_5 H4A_5 0.9900
C4_5 H4B_5 0.9900
O1_6 C1_6 1.550(14)
O1_6 C4_6 1.506(14)
C1_6 H1A_6 0.9900
C1_6 H1B_6 0.9900
C1_6 C2_6 1.491(14)
C2_6 H2A_6 0.9900
C2_6 H2B_6 0.9900
C2_6 C3_6 1.460(14)
C3_6 H3A_6 0.9900
C3_6 H3B_6 0.9900
C3_6 C4_6 1.517(14)
C4_6 H4A_6 0.9900
C4_6 H4B_6 0.9900
O1_7 C1_7 1.417(6)
O1_7 C4_7 1.374(7)
C1_7 H1A_7 0.9900
C1_7 H1B_7 0.9900
C1_7 C2_7 1.490(7)
C2_7 H2A_7 0.9900
C2_7 H2B_7 0.9900
C2_7 C3_7 1.511(7)
C3_7 H3A_7 0.9900
C3_7 H3B_7 0.9900
C3_7 C4_7 1.481(8)
C4_7 H4A_7 0.9900
C4_7 H4B_7 0.9900
O1_8 C1_8 1.524(10)
O1_8 C4_8 1.487(11)
C1_8 H1A_8 0.9900
C1_8 H1B_8 0.9900
C1_8 C2_8 1.549(11)
C2_8 H2A_8 0.9900
C2_8 H2B_8 0.9900
C2_8 C3_8 1.559(11)
C3_8 H3A_8 0.9900
C3_8 H3B_8 0.9900
C3_8 C4_8 1.440(11)
C4_8 H4A_8 0.9900
C4_8 H4B_8 0.9900

loop_
_geom_hbond_atom_site_label_D
_geom_hbond_atom_site_label_H
_geom_hbond_atom_site_label_A
_geom_hbond_distance_DH
_geom_hbond_distance_HA
_geom_hbond_distance_DA
_geom_hbond_angle_DHA
O5 H5 O4 0.872(18) 1.518(19) 2.388(3) 176(4)

loop_
_geom_torsion_atom_site_label_1
_geom_torsion_atom_site_label_2
_geom_torsion_atom_site_label_3
_geom_torsion_atom_site_label_4
_geom_torsion
Mn1 P1 C4 C5 104.0(2)
Mn1 P1 C4 C9 -73.6(2)
Mn1 P1 C10 C11 -167.1(2)
Mn1 P1 C10 C15 17.4(3)
Mn1 P1 C16 C17 56.81(19)
Mn1 P2 C37 C38 169.2(2)
Mn1 P2 C37 C42 -13.4(3)
Mn1 P2 C43 C44 130.7(2)
Mn1 P2 C43 C48 -51.9(2)
Mn1 P2 C49 C50 57.0(2)
Mn1 O4 C22 C17 66.0(3)
Mn1 O4 C22 C21 -114.4(2)
Mn2 P3 C24 C21 59.4(2)
Mn2 P3 C25 C26 169.40(19)
Mn2 P3 C25 C30 -17.9(3)
Mn2 P3 C31 C32 120.3(2)
Mn2 P3 C31 C36 -60.6(2)
Mn2 P4 C57 C54 57.7(2)
Mn2 P4 C58 C59 -74.2(2)
Mn2 P4 C58 C63 104.4(2)
Mn2 P4 C64 C65 -158.28(19)
Mn2 P4 C64 C69 22.5(3)
Mn2 O5 C55 C50 -121.1(2)
Mn2 O5 C55 C54 60.5(3)
P1 C4 C5 C6 -177.9(3)
P1 C4 C9 C8 177.8(3)
P1 C10 C11 C12 -177.8(3)
P1 C10 C15 C14 177.5(2)
P1 C16 C17 C18 121.0(2)
P1 C16 C17 C22 -61.0(3)
P2 C37 C38 C39 176.8(2)
P2 C37 C42 C41 -176.5(2)
P2 C43 C44 C45 177.4(2)
P2 C43 C48 C47 -177.0(3)
P2 C49 C50 C51 79.7(3)
P2 C49 C50 C55 -100.2(3)
P3 C25 C26 C27 171.8(2)
P3 C25 C30 C29 -171.4(3)
P3 C31 C32 C33 178.4(2)
P3 C31 C36 C35 -178.5(2)
P4 C58 C59 C60 178.5(3)
P4 C58 C63 C62 -178.7(3)
P4 C64 C65 C66 179.9(2)
P4 C64 C69 C68 -180.0(2)
C4 P1 C10 C11 64.9(3)
C4 P1 C10 C15 -110.6(2)
C4 P1 C16 C17 179.96(18)
C4 C5 C6 C7 0.3(5)
C5 C4 C9 C8 0.1(5)
C5 C6 C7 C8 -0.2(6)
C6 C7 C8 C9 0.1(6)
C7 C8 C9 C4 0.0(5)
C9 C4 C5 C6 -0.3(5)
C10 P1 C4 C5 -124.4(3)
C10 P1 C4 C9 57.9(3)
C10 P1 C16 C17 -73.7(2)
C10 C11 C12 C13 0.4(5)
C11 C10 C15 C14 2.0(4)
C11 C12 C13 C14 1.4(5)
C12 C13 C14 C15 -1.6(5)
C13 C14 C15 C10 -0.1(4)
C15 C10 C11 C12 -2.1(5)
C16 P1 C4 C5 -14.7(3)
C16 P1 C4 C9 167.6(2)
C16 P1 C10 C11 -44.1(3)
C16 P1 C10 C15 140.4(2)
C16 C17 C18 C19 179.1(3)
C16 C17 C22 O4 -0.9(4)
C16 C17 C22 C21 179.5(2)
C17 C18 C19 C20 1.7(4)
C17 C18 C19 C23 -178.0(3)
C18 C17 C22 O4 177.2(2)
C18 C17 C22 C21 -2.5(4)
C18 C19 C20 C21 -3.2(4)
C19 C20 C21 C22 1.8(4)
C19 C20 C21 C24 -176.9(3)
C20 C21 C22 O4 -178.6(2)
C20 C21 C22 C17 1.1(4)
C20 C21 C24 P3 77.7(3)
C22 C17 C18 C19 1.0(4)
C22 C21 C24 P3 -101.0(3)
C23 C19 C20 C21 176.6(3)
C24 P3 C25 C26 -62.8(2)
C24 P3 C25 C30 109.9(3)
C24 P3 C31 C32 -8.7(3)
C24 P3 C31 C36 170.4(2)
C24 C21 C22 O4 0.1(4)
C24 C21 C22 C17 179.7(2)
C25 P3 C24 C21 -68.2(2)
C25 P3 C31 C32 -111.9(3)
C25 P3 C31 C36 67.2(2)
C25 C26 C27 C28 0.2(5)
C26 C25 C30 C29 1.2(5)
C26 C27 C28 C29 0.8(5)
C27 C28 C29 C30 -0.8(6)
C28 C29 C30 C25 -0.3(5)
C30 C25 C26 C27 -1.2(4)
C31 P3 C24 C21 -173.01(19)
C31 P3 C25 C26 42.8(3)
C31 P3 C25 C30 -144.5(3)
C31 C32 C33 C34 0.6(5)
C32 C31 C36 C35 0.6(4)
C32 C33 C34 C35 -0.5(5)
C33 C34 C35 C36 0.4(5)
C34 C35 C36 C31 -0.5(5)
C36 C31 C32 C33 -0.7(4)
C37 P2 C43 C44 -103.0(3)
C37 P2 C43 C48 74.4(2)
C37 P2 C49 C50 -70.6(2)
C37 C38 C39 C40 -0.2(5)
C38 C37 C42 C41 0.9(4)
C38 C39 C40 C41 0.9(5)
C39 C40 C41 C42 -0.8(5)
C40 C41 C42 C37 -0.1(5)
C42 C37 C38 C39 -0.7(4)
C43 P2 C37 C38 42.9(3)
C43 P2 C37 C42 -139.7(2)
C43 P2 C49 C50 -174.10(19)
C43 C44 C45 C46 -0.1(5)
C44 C43 C48 C47 0.5(4)
C44 C45 C46 C47 -0.4(5)
C45 C46 C47 C48 1.0(5)
C46 C47 C48 C43 -1.0(5)
C48 C43 C44 C45 0.1(4)
C49 P2 C37 C38 -62.0(3)
C49 P2 C37 C42 115.4(3)
C49 P2 C43 C44 0.6(3)
C49 P2 C43 C48 178.0(2)
C49 C50 C51 C52 -179.4(3)
C49 C50 C55 O5 1.0(4)
C49 C50 C55 C54 179.4(2)
C50 C51 C52 C53 -0.4(4)
C50 C51 C52 C56 177.3(3)
C51 C50 C55 O5 -178.9(2)
C51 C50 C55 C54 -0.5(4)
C51 C52 C53 C54 0.3(4)
C52 C53 C54 C55 -0.3(4)
C52 C53 C54 C57 176.8(3)
C53 C54 C55 O5 178.9(2)
C53 C54 C55 C50 0.4(4)
C53 C54 C57 P4 121.0(2)
C55 C50 C51 C52 0.5(4)
C55 C54 C57 P4 -61.9(3)
C56 C52 C53 C54 -177.4(3)
C57 P4 C58 C59 168.3(2)
C57 P4 C58 C63 -13.0(3)
C57 P4 C64 C65 -36.7(3)
C57 P4 C64 C69 144.1(2)
C57 C54 C55 O5 1.7(4)
C57 C54 C55 C50 -176.7(2)
C58 P4 C57 C54 -179.29(19)
C58 P4 C64 C65 71.7(2)
C58 P4 C64 C69 -107.5(2)
C58 C59 C60 C61 0.2(5)
C59 C58 C63 C62 -0.1(5)
C59 C60 C61 C62 -0.1(6)
C60 C61 C62 C63 -0.1(6)
C61 C62 C63 C58 0.2(6)
C63 C58 C59 C60 -0.1(5)
C64 P4 C57 C54 -71.6(2)
C64 P4 C58 C59 58.5(3)
C64 P4 C58 C63 -122.9(3)
C64 C65 C66 C67 0.0(5)
C65 C64 C69 C68 0.8(4)
C65 C66 C67 C68 0.8(5)
C66 C67 C68 C69 -0.8(5)
C67 C68 C69 C64 0.0(5)
C69 C64 C65 C66 -0.8(4)
O9 S C73 F1 63.1(3)
O9 S C73 F2 -175.8(2)
O9 S C73 F3 -57.6(3)
O10 S C73 F1 -176.2(3)
O10 S C73 F2 -55.1(3)
O10 S C73 F3 63.1(3)
O11 S C73 F1 -56.2(3)
O11 S C73 F2 64.9(3)
O11 S C73 F3 -176.9(3)
O1_1 C1_1 C2_1 C3_1 35.9(7)
C1_1 O1_1 C4_1 C3_1 25.0(6)
C1_1 C2_1 C3_1 C4_1 -20.3(8)
C2_1 C3_1 C4_1 O1_1 -1.8(7)
C4_1 O1_1 C1_1 C2_1 -38.4(6)
O1_2 C1_2 C2_2 C3_2 -22.0(4)
C1_2 O1_2 C4_2 C3_2 -41.9(4)
C1_2 C2_2 C3_2 C4_2 -3.3(4)
C2_2 C3_2 C4_2 O1_2 27.9(5)
C4_2 O1_2 C1_2 C2_2 40.0(4)
O1_3 C1_3 C2_3 C3_3 -0.2(8)
O1_3 C1_3 C2_3 C3A_3 35.5(9)
C1_3 O1_3 C4_3 C3_3 35.1(9)
C1_3 O1_3 C4_3 C3A_3 -4.4(11)
C1_3 C2_3 C3_3 C4_3 20.4(11)
C1_3 C2_3 C3A_3 C4_3 -36.9(12)
C2_3 C3_3 C4_3 O1_3 -33.6(10)
C2_3 C3A_3 C4_3 O1_3 26.3(14)
C4_3 O1_3 C1_3 C2_3 -21.0(6)
O1_4 C1_4 C2_4 C3_4 26.6(5)
C1_4 O1_4 C4_4 C3_4 41.0(5)
C1_4 C2_4 C3_4 C4_4 -2.0(5)
C2_4 C3_4 C4_4 O1_4 -22.7(5)
C4_4 O1_4 C1_4 C2_4 -42.0(5)
O1_5 C1_5 C2_5 C3_5 36.2(10)
C1_5 O1_5 C4_5 C3_5 -11.2(11)
C1_5 C2_5 C3_5 C4_5 -43.3(11)
C2_5 C3_5 C4_5 O1_5 33.7(12)
C4_5 O1_5 C1_5 C2_5 -15.7(9)
O1_6 C1_6 C2_6 C3_6 -31(3)
C1_6 O1_6 C4_6 C3_6 -26(2)
C1_6 C2_6 C3_6 C4_6 14(3)
C2_6 C3_6 C4_6 O1_6 8(3)
C4_6 O1_6 C1_6 C2_6 34(2)
O1_7 C1_7 C2_7 C3_7 21.9(7)
C1_7 O1_7 C4_7 C3_7 -12.7(8)
C1_7 C2_7 C3_7 C4_7 -28.3(7)
C2_7 C3_7 C4_7 O1_7 25.6(8)
C4_7 O1_7 C1_7 C2_7 -6.2(7)
O1_8 C1_8 C2_8 C3_8 -44.6(12)
C1_8 O1_8 C4_8 C3_8 -20.2(14)
C1_8 C2_8 C3_8 C4_8 28.0(11)
C2_8 C3_8 C4_8 O1_8 -5.4(15)
C4_8 O1_8 C1_8 C2_8 38.5(12)

loop_
_exptl_oxdiff_crystal_face_indexfrac_h
_exptl_oxdiff_crystal_face_indexfrac_k
_exptl_oxdiff_crystal_face_indexfrac_l
_exptl_oxdiff_crystal_face_x
_exptl_oxdiff_crystal_face_y
_exptl_oxdiff_crystal_face_z
-1.7347 -8.7855 13.7134 0.1922 0.8011 0.5668
13.2691 -6.4270 -9.1632 -0.5727 0.0147 0.8197
-5.0000 -0.0000 -26.0000 -0.8402 0.0388 -0.5359
2.0000 -3.0000 -27.0000 -1.0025 0.0350 -0.0780
18.0000 0.0000 -1.9999 -0.1584 -0.6020 0.7662
8.0000 8.0000 -12.9999 -0.2249 -0.9432 -0.2404
-3.0000 9.0000 -13.0000 -0.1377 -0.6584 -0.7777
14.0000 5.0000 10.0001 0.4171 -0.7980 0.4655
-0.0000 10.0000 3.0000 0.4109 -0.7568 -0.5055
-11.0000 8.0000 -4.0000 0.1717 -0.2744 -0.9654
-16.0000 1.0000 -10.0001 -0.2203 0.4010 -0.8786
13.0000 -1.0000 18.0000 0.5019 -0.2636 0.8441
-1.0000 7.0000 20.0000 0.8887 -0.4103 -0.1800
-7.0000 8.0000 13.0000 0.7174 -0.3238 -0.5829
-0.0000 1.0000 28.0000 0.9634 0.0583 0.2864
11.0000 -4.0000 17.0000 0.3855 0.0288 0.9067
-14.0000 6.0000 9.9999 0.5910 0.0463 -0.8184
2.0000 -5.0000 24.0000 0.6334 0.4359 0.6508
-14.0000 -0.0000 19.9999 0.7373 0.5575 -0.3716
-18.0000 1.0000 -1.0001 0.0896 0.5104 -0.8569
-2.0000 -7.0000 -19.0000 -0.8401 0.5139 0.0604
14.0000 1.0000 -19.9999 -0.7062 -0.6346 0.3174
3.0000 5.0000 -24.9999 -0.6922 -0.6053 -0.4434
-5.0000 6.0000 -20.0000 -0.4538 -0.3950 -0.7881
